data_4120007
loop_
_publ_author_name
'Huayan Yang'
'Yu Wang'
'Jing Lei'
'Lei Shi'
'Xiaohu Wu'
'Ville M\"akinen'
'Shuichao Lin'
'Zichao Tang'
'Jian He'
'Hannu H\"akkinen'
'Lansun Zheng'
'Nanfeng Zheng'

_publ_contact_author_address
;
State Key Laboratory of Physical Chemistry of Solid Surfaces 
and Department of Chemistry
Xiamen University
422 Siming South Road
Xiamen, Fujian 361005
P. R. China
http://210.34.14.15/kydw_ktz/nfzheng/index.html
;
_publ_contact_author_email nfzheng@xmu.edu.cn
_publ_contact_author_fax +86-592-2183047
_publ_contact_author_name 'Nanfeng Zheng'
_publ_contact_author_phone +86-592-2186821
_publ_section_title
;
 Ligand-Stabilized Au13Cux (x= 2, 4, 8) Bimetallic Nanoclusters: Ligand
 Engineering to Control the Exposure of Metal Sites
;
_journal_name_full 'Journal of the American Chemical Society'
_journal_page_first 9568
_journal_page_last 9571
_journal_paper_doi 10.1021/ja402249s
_journal_volume 135
_journal_year 2013
_chemical_formula_moiety 'C138 H114 Au13 Cu2 N6 P6 S6, Cl, 3(O)'
_chemical_formula_sum 'C138 H114 Au13 Cl Cu2 N6 O3 P6 S6'
_chemical_formula_weight 5005.63
_chemical_name_systematic
;
 ? 
;
_space_group_crystal_system triclinic
_space_group_IT_number 2
_space_group_name_Hall '-P 1'
_space_group_name_H-M_alt 'P -1'
_symmetry_space_group_name_Hall '-P 1'
_symmetry_space_group_name_H-M 'P -1'
_atom_sites_solution_hydrogens constr
_atom_sites_solution_primary direct
_atom_sites_solution_secondary difmap
_audit_creation_date 2013-04-25
_audit_creation_method
;
  Olex2 1.2
  (compiled Dec  5 2012 16:20:19, GUI svn.r4385)
;
_cell_angle_alpha 90.860(3)
_cell_angle_beta 101.783(4)
_cell_angle_gamma 93.627(4)
_cell_formula_units_Z 2
_cell_length_a 16.1130(9)
_cell_length_b 18.3910(8)
_cell_length_c 24.9731(10)
_cell_measurement_reflns_used 9741
_cell_measurement_temperature 100.01(10)
_cell_measurement_theta_max 74.4139
_cell_measurement_theta_min 3.5713
_cell_volume 7227.0(6)
_computing_cell_refinement
;
CrysAlisPro, Agilent Technologies,
Version 1.171.36.20 (release 27-06-2012 CrysAlis171 .NET)
(compiled Jul 11 2012,15:38:31)
;
_computing_data_collection
;
CrysAlisPro, Agilent Technologies,
Version 1.171.36.20 (release 27-06-2012 CrysAlis171 .NET)
(compiled Jul 11 2012,15:38:31)
;
_computing_data_reduction
;
CrysAlisPro, Agilent Technologies,
Version 1.171.36.20 (release 27-06-2012 CrysAlis171 .NET)
(compiled Jul 11 2012,15:38:31)
;
_computing_molecular_graphics
;
O. V. Dolomanov, L. J. Bourhis, R. J. Gildea, J. A. K. Howard and H. Puschmann,
OLEX2: a complete structure solution, refinement and analysis program.
J. Appl. Cryst. (2009). 42, 339-341.
;
_computing_publication_material
;
O. V. Dolomanov, L. J. Bourhis, R. J. Gildea, J. A. K. Howard and H. Puschmann,
OLEX2: a complete structure solution, refinement and analysis program.
J. Appl. Cryst. (2009). 42, 339-341.
;
_computing_structure_refinement
;
XH, G.M. Sheldrick, Acta Cryst.
(2008). A64, 112-122
;
_computing_structure_solution
;
XS, G.M. Sheldrick, Acta Cryst.
(2008). A64, 112-122
;
_diffrn_ambient_temperature 100.01(10)
_diffrn_detector_area_resol_mean 10.3415
_diffrn_measured_fraction_theta_full 0.9993
_diffrn_measured_fraction_theta_max 0.9977
_diffrn_measurement_details
;
  1 omega  -77.00  -11.00   1.0000   13.0000
omega____ theta____ kappa____ phi______ frames
    -      -40.9299  -57.0000    0.0000 66

  2 omega  -94.00   -2.00   1.0000   13.0000
omega____ theta____ kappa____ phi______ frames
    -      -40.9299  125.0000 -150.0000 92

  3 omega -119.00  -10.00   1.0000   13.0000
omega____ theta____ kappa____ phi______ frames
    -      -40.9299  -77.0000  120.0000 109

  4 omega   25.00   52.00   1.0000   13.0000
omega____ theta____ kappa____ phi______ frames
    -       40.9299 -125.0000 -120.0000 27

  5 omega  -26.00    1.00   1.0000   25.0000
omega____ theta____ kappa____ phi______ frames
    -      -61.5000   30.0000    0.0000 27

  6 omega  -43.00  -10.00   1.0000   25.0000
omega____ theta____ kappa____ phi______ frames
    -      -61.5000   30.0000   30.0000 33

  7 omega -135.00  -66.00   1.0000   25.0000
omega____ theta____ kappa____ phi______ frames
    -      -61.5000  -61.0000   30.0000 69

  8 omega   30.00   65.00   1.0000   25.0000
omega____ theta____ kappa____ phi______ frames
    -      108.1940  -30.0000  -90.0000 35

  9 omega   37.00   95.00   1.0000   25.0000
omega____ theta____ kappa____ phi______ frames
    -      108.1940  -94.0000   30.0000 58

 10 omega   44.00  109.00   1.0000   25.0000
omega____ theta____ kappa____ phi______ frames
    -      108.1940  -94.0000  -30.0000 65

 11 omega   30.00   87.00   1.0000   25.0000
omega____ theta____ kappa____ phi______ frames
    -      108.1940  -30.0000   30.0000 57

 12 omega   84.00  178.00   1.0000   25.0000
omega____ theta____ kappa____ phi______ frames
    -      108.1940   30.0000 -150.0000 94

 13 omega   49.00   85.00   1.0000   25.0000
omega____ theta____ kappa____ phi______ frames
    -      108.1940  -30.0000  -30.0000 36

 14 omega   42.00   79.00   1.0000   25.0000
omega____ theta____ kappa____ phi______ frames
    -      108.1940 -125.0000 -180.0000 37

 15 omega   30.00   65.00   1.0000   25.0000
omega____ theta____ kappa____ phi______ frames
    -      108.1940  -30.0000 -180.0000 35

 16 omega   78.00  178.00   1.0000   25.0000
omega____ theta____ kappa____ phi______ frames
    -      108.1940   30.0000  -60.0000 100

 17 omega   96.00  121.00   1.0000   25.0000
omega____ theta____ kappa____ phi______ frames
    -      108.1940 -125.0000 -180.0000 25

 18 omega   61.00   88.00   1.0000   25.0000
omega____ theta____ kappa____ phi______ frames
    -      108.1940  -30.0000  120.0000 27

 19 omega   24.00   98.00   1.0000   25.0000
omega____ theta____ kappa____ phi______ frames
    -      108.1940  -94.0000 -180.0000 74

 20 omega   31.00   77.00   1.0000   25.0000
omega____ theta____ kappa____ phi______ frames
    -      108.1940  -30.0000  -60.0000 46

 21 omega   42.00  105.00   1.0000   25.0000
omega____ theta____ kappa____ phi______ frames
    -      108.1940  -94.0000   90.0000 63

 22 omega   57.00   96.00   1.0000   25.0000
omega____ theta____ kappa____ phi______ frames
    -      108.1940  -45.0000 -150.0000 39

 23 omega   44.00  109.00   1.0000   25.0000
omega____ theta____ kappa____ phi______ frames
    -      108.1940  -94.0000 -120.0000 65
;
_diffrn_measurement_device_type 'SuperNova, Dual, Cu at zero, Atlas'
_diffrn_measurement_method '\w scans'
_diffrn_orient_matrix_UB_11 -0.0512365000
_diffrn_orient_matrix_UB_12 0.0201955000
_diffrn_orient_matrix_UB_13 -0.0562456000
_diffrn_orient_matrix_UB_21 0.0801731000
_diffrn_orient_matrix_UB_22 0.0402139000
_diffrn_orient_matrix_UB_23 -0.0128162000
_diffrn_orient_matrix_UB_31 0.0230258000
_diffrn_orient_matrix_UB_32 -0.0708933000
_diffrn_orient_matrix_UB_33 -0.0254272000
_diffrn_radiation_monochromator mirror
_diffrn_radiation_type 'Cu K\a'
_diffrn_radiation_wavelength 1.5418
_diffrn_reflns_av_R_equivalents 0.0929
_diffrn_reflns_av_unetI/netI 0.1190
_diffrn_reflns_limit_h_max 17
_diffrn_reflns_limit_h_min -16
_diffrn_reflns_limit_k_max 19
_diffrn_reflns_limit_k_min -20
_diffrn_reflns_limit_l_max 25
_diffrn_reflns_limit_l_min -27
_diffrn_reflns_number 44067
_diffrn_reflns_theta_full 58.93
_diffrn_reflns_theta_max 58.93
_diffrn_reflns_theta_min 3.57
_diffrn_source 'SuperNova (Cu) x-ray Source'
_exptl_absorpt_coefficient_mu 26.413
_exptl_absorpt_correction_T_max 1.00000
_exptl_absorpt_correction_T_min 0.29964
_exptl_absorpt_correction_type multi-scan
_exptl_absorpt_process_details
;
CrysAlisPro, Agilent Technologies,
Version 1.171.36.20 (release 27-06-2012 CrysAlis171 .NET)
(compiled Jul 11 2012,15:38:31)
empirical absorption correction using spherical harmonics,
 implemented in SCALE3 ABSPACK scaling algorithm.
;
_exptl_crystal_colour black
_exptl_crystal_density_diffrn 2.300
_exptl_crystal_description block
_exptl_crystal_F_000 4592
_exptl_crystal_size_max 0.15
_exptl_crystal_size_mid 0.1
_exptl_crystal_size_min 0.08
_refine_diff_density_max 4.832
_refine_diff_density_min -4.306
_refine_diff_density_rms 0.401
_refine_ls_extinction_method none
_refine_ls_goodness_of_fit_ref 1.009
_refine_ls_hydrogen_treatment mixed
_refine_ls_matrix_type full
_refine_ls_number_parameters 1354
_refine_ls_number_reflns 20742
_refine_ls_number_restraints 437
_refine_ls_restrained_S_all 1.002
_refine_ls_R_factor_all 0.1305
_refine_ls_R_factor_gt 0.0868
_refine_ls_shift/su_max 0.030
_refine_ls_shift/su_mean 0.002
_refine_ls_structure_factor_coef Fsqd
_refine_ls_weighting_details 'calc w=1/[\s^2^(Fo^2^)+(0.1459P)^2^+81.2135P] where P=(Fo^2^+2Fc^2^)/3'
_refine_ls_weighting_scheme calc
_refine_ls_wR_factor_gt 0.2293
_refine_ls_wR_factor_ref 0.2740
_reflns_number_gt 12799
_reflns_number_total 20742
_reflns_threshold_expression >2sigma(I)
_cod_data_source_file ja402249s_si_003.cif
_cod_data_source_block XMC4
_cod_database_code 4120007
_chemical_oxdiff_formula 'Au Cu S P Cl C N O H'
_reflns_odcompleteness_completeness 99.93
_reflns_odcompleteness_iscentric 1
_reflns_odcompleteness_theta 66.97
_olex2_refinement_description
;
1. Fixed Uiso
 At 1.2 times of:
  H118 of C118, H65 of C65, H64 of C64, H62 of C62, H77 of C77, H89 of C89,
  H5 of C5, H28 of C28, H56 of C56, H63 of C63, H132 of C132, H48 of C48, H75
  of C75, H52 of C52, H100 of C100, H86 of C86, H99 of C99, H42 of C42, H111 of
  C111, H122 of C122, H46 of C46, H81 of C81, H4 of C4, H51 of C51, H47 of C47,
  H113 of C113, H39 of C39, H116 of C116, H36 of C36, H90 of C90, H60 of C60,
  H82 of C82, H41 of C41, H129 of C129, H114 of C114, H130 of C130, H96 of C96,
  H68 of C68, H21 of C21, H66 of C66, H102 of C102, H23 of C23, H95 of C95, H7
  of C7, H18 of C18, H110 of C110, H32 of C32, H59 of C59, H138 of C138, H78 of
  C78, H84 of C84, H13 of C13, H14 of C14, H107 of C107, H117 of C117, H120 of
  C120, H3 of C3, H54 of C54, H98 of C98, H119 of C119, H76 of C76, H11 of C11,
  H128 of C128, H70 of C70, H38 of C38, H58 of C58, H93 of C93, H124 of C124,
  H126 of C126, H133 of C133, H94 of C94, H24 of C24, H19 of C19, H12 of C12,
  H136 of C136, H112 of C112, H26 of C26, H88 of C88, H87 of C87, H105 of C105,
  H9 of C9, H22 of C22, H44 of C44, H108 of C108, H6 of C6, H2 of C2, H71 of
  C71, H135 of C135, H45 of C45, H40 of C40, H106 of C106, H57 of C57, H72 of
  C72, H17 of C17, H80 of C80, H131 of C131, H33 of C33, H92 of C92, H123 of
  C123, H137 of C137, H74 of C74, H8 of C8, H125 of C125, H29 of C29, H35 of
  C35, H27 of C27, H69 of C69, H104 of C104, H53 of C53, H50 of C50, H83 of C83,
   H101 of C101, H20 of C20, H34 of C34
2. Rigid bond restraints
 C7, C8
 with sigma for 1-2 distances of 0.01 and sigma for 1-3 distances of 0.01
 C13, C14
 with sigma for 1-2 distances of 0.01 and sigma for 1-3 distances of 0.01
 C14, C15
 with sigma for 1-2 distances of 0.01 and sigma for 1-3 distances of 0.01
 C88, C89
 with sigma for 1-2 distances of 0.01 and sigma for 1-3 distances of 0.01
 C50, C51
 with sigma for 1-2 distances of 0.01 and sigma for 1-3 distances of 0.01
 C21, C22
 with sigma for 1-2 distances of 0.01 and sigma for 1-3 distances of 0.01
 S2, C10
 with sigma for 1-2 distances of 0.01 and sigma for 1-3 distances of 0.01
 N3, C10
 with sigma for 1-2 distances of 0.01 and sigma for 1-3 distances of 0.01
 C8, C9
 with sigma for 1-2 distances of 0.01 and sigma for 1-3 distances of 0.01
 C130, C131
 with sigma for 1-2 distances of 0.01 and sigma for 1-3 distances of 0.01
 P1, C43
 with sigma for 1-2 distances of 0.01 and sigma for 1-3 distances of 0.01
3. Uiso/Uaniso restraints and constraints
S2 ~ C10 ~ Au1: 
within 3.8A with sigma of 0.01 and sigma for terminal atoms of 0.02
C41 ~ C40 ~ C42: 
within 3.8A with sigma of 0.01 and sigma for terminal atoms of 0.02
C69 ~ C68 ~ C70: 
within 3.8A with sigma of 0.01 and sigma for terminal atoms of 0.02
C47 ~ C46 ~ C48: 
within 3.8A with sigma of 0.01 and sigma for terminal atoms of 0.02
C40 ~ C39 ~ C41: 
within 3.8A with sigma of 0.01 and sigma for terminal atoms of 0.02
C42 ~ C41 ~ C43: 
within 3.8A with sigma of 0.01 and sigma for terminal atoms of 0.02
C68 ~ C69 ~ C67: 
within 3.8A with sigma of 0.01 and sigma for terminal atoms of 0.02
C67 ~ C68 ~ C72: 
within 3.8A with sigma of 0.01 and sigma for terminal atoms of 0.02
C66 ~ C65 ~ C61: 
within 3.8A with sigma of 0.01 and sigma for terminal atoms of 0.02
C64 ~ C65 ~ C63: 
within 3.8A with sigma of 0.01 and sigma for terminal atoms of 0.02
C9 ~ C8 ~ C10: 
within 3.8A with sigma of 0.01 and sigma for terminal atoms of 0.02
Uanis(C32) ~ Ueq, Uanis(C86) ~ Ueq: with sigma of 0.1 and sigma 
for terminal atoms of 0.2
Uanis(C41) ~ Ueq, Uanis(C42) ~ Ueq, Uanis(C66) ~ Ueq, Uanis(C65) ~ Ueq, 
Uanis(C64) ~ Ueq, Uanis(C69) ~ Ueq, Uanis(C70) ~ Ueq, Uanis(C71) ~ Ueq, 
Uanis(C72) ~ Ueq, Uanis(C68) ~ Ueq, Uanis(C56) ~ Ueq, Uanis(C58) ~ Ueq, 
Uanis(C57) ~ Ueq, Uanis(C77) ~ Ueq, Uanis(C78) ~ Ueq, Uanis(C76) ~ Ueq, 
Uanis(C8) ~ Ueq, Uanis(C9) ~ Ueq, Uanis(C10) ~ Ueq, Uanis(C6) ~ Ueq, 
Uanis(C7) ~ Ueq, Uanis(C48) ~ Ueq, Uanis(C47) ~ Ueq, Uanis(C46) ~ Ueq, 
Uanis(C75) ~ Ueq, Uanis(C83) ~ Ueq, Uanis(C81) ~ Ueq, Uanis(C51) ~ Ueq, 
Uanis(C52) ~ Ueq, Uanis(C53) ~ Ueq, Uanis(C50) ~ Ueq, Uanis(C101) ~ Ueq, 
Uanis(C20) ~ Ueq, Uanis(C60) ~ Ueq: with sigma of 0.1 and sigma for 
terminal atoms of 0.2
Uanis(C11) ~ Ueq, Uanis(C15) ~ Ueq, Uanis(C16) ~ Ueq, Uanis(C30) ~ Ueq, 
Uanis(C80) ~ Ueq: with sigma of 0.1 and sigma for terminal atoms of 0.2
Uanis(C16) ~ Ueq, Uanis(C86) ~ Ueq: with sigma of 0.1 and sigma for 
terminal atoms of 0.2
Uanis(C11) = Uanis(C15) = Uanis(C16) = Uanis(C86) = Uanis(C7) = Uanis(C10) 
= Uanis(C32) = Uanis(C30) = Uanis(C24) = Uanis(C61) = Uanis(C103) = Uanis(N1) 
= Uanis(C13) = Uanis(C23) = Uanis(C105) = Uanis(C110) = Uanis(C134) 
= Uanis(C127)
4.a Aromatic/amide H refined with riding coordinates:
 C110(H110), C12(H12), C102(H102), C86(H86), C87(H87), C88(H88), C89(H89),
 C90(H90), C98(H98), C96(H96), C11(H11), C93(H93), C108(H108), C112(H112),
 C133(H133), C135(H135), C136(H136), C137(H137), C138(H138), C94(H94),
 C107(H107), C92(H92), C26(H26), C126(H126), C27(H27), C122(H122), C111(H111),
 C32(H32), C101(H101), C20(H20), C54(H54), C53(H53), C52(H52), C51(H51),
 C50(H50), C29(H29), C19(H19), C120(H120), C13(H13), C128(H128), C99(H99),
 C104(H104), C119(H119), C116(H116), C113(H113), C5(H5), C129(H129), C48(H48),
 C47(H47), C46(H46), C45(H45), C44(H44), C4(H4), C95(H95), C2(H2), C114(H114),
 C130(H130), C82(H82), C132(H132), C18(H18), C131(H131), C36(H36), C14(H14),
 C123(H123), C105(H105), C100(H100), C78(H78), C77(H77), C76(H76), C75(H75),
 C74(H74), C117(H117), C3(H3), C118(H118), C84(H84), C42(H42), C41(H41),
 C40(H40), C39(H39), C38(H38), C34(H34), C83(H83), C106(H106), C17(H17),
 C33(H33), C28(H28), C124(H124), C62(H62), C63(H63), C64(H64), C65(H65),
 C66(H66), C68(H68), C69(H69), C70(H70), C71(H71), C72(H72), C81(H81),
 C125(H125), C80(H80), C9(H9), C8(H8), C7(H7), C6(H6), C21(H21), C22(H22),
 C24(H24), C23(H23), C56(H56), C57(H57), C58(H58), C59(H59), C60(H60), C35(H35)
4.b Fitted hexagon refined as free rotating group:
 C85(C86,C87,C88,C89,C90), C134(C133,C135,C136,C137,C138), C49(C54,C53,C52,C51,
 C50), C43(C48,C47,C46,C45,C44), C73(C78,C77,C76,C75,C74), C37(C42,C41,C40,C39,
 C38), C61(C62,C63,C64,C65,C66), C67(C68,C69,C70,C71,C72), C10(C9,C8,C7,C6,N3),
 C56(C57,C58,C59,C60,C55)
;

loop_
_space_group_symop_id
_space_group_symop_operation_xyz
1 'x, y, z'
2 '-x, -y, -z'

loop_
_atom_site_label
_atom_site_type_symbol
_atom_site_fract_x
_atom_site_fract_y
_atom_site_fract_z
_atom_site_U_iso_or_equiv
_atom_site_adp_type
_atom_site_occupancy
_atom_site_symmetry_multiplicity
_atom_site_calc_flag
_atom_site_refinement_flags
Au13 Au 0.67391(7) 0.26354(6) 0.28293(4) 0.0347(3) Uani 1 1 d .
Au11 Au 0.75989(7) 0.35818(6) 0.22572(4) 0.0402(3) Uani 1 1 d .
Au4 Au 0.57712(7) 0.36281(6) 0.21764(4) 0.0438(3) Uani 1 1 d .
Au9 Au 0.70150(7) 0.28611(6) 0.39728(4) 0.0367(3) Uani 1 1 d .
Au10 Au 0.69126(7) 0.41089(6) 0.31736(4) 0.0387(3) Uani 1 1 d .
Au2 Au 0.58461(7) 0.16432(6) 0.33592(4) 0.0370(3) Uani 1 1 d .
Au8 Au 0.77126(7) 0.16841(5) 0.34940(4) 0.0344(3) Uani 1 1 d .
Au12 Au 0.83258(7) 0.31877(6) 0.33463(4) 0.0359(3) Uani 1 1 d .
Au6 Au 0.65392(8) 0.11722(7) 0.24671(4) 0.0447(3) Uani 1 1 d .
Au3 Au 0.54602(7) 0.31501(6) 0.32550(5) 0.0410(3) Uani 1 1 d .
Au7 Au 0.80611(7) 0.20830(6) 0.24452(4) 0.0405(3) Uani 1 1 d .
Au1 Au 0.51196(8) 0.21664(7) 0.22998(5) 0.0520(3) Uani 1 1 d U
Au5 Au 0.64921(8) 0.23734(7) 0.17077(4) 0.0503(3) Uani 1 1 d .
Cu1 Cu 0.4160(3) 0.2058(2) 0.31315(17) 0.0467(10) Uani 1 1 d .
Cu2 Cu 0.9344(3) 0.3208(2) 0.25455(15) 0.0446(9) Uani 1 1 d .
P6 P 0.8553(4) 0.0918(4) 0.4056(3) 0.0404(16) Uani 1 1 d .
P4 P 0.7209(5) 0.2961(4) 0.4919(3) 0.0407(16) Uani 1 1 d .
P5 P 0.6993(5) 0.5320(4) 0.3442(3) 0.0443(17) Uani 1 1 d .
P1 P 0.4912(5) 0.4420(5) 0.1647(3) 0.061(2) Uani 1 1 d U
S1 S 0.5232(5) 0.0591(4) 0.3670(3) 0.0482(17) Uani 1 1 d .
S6 S 0.9509(5) 0.3852(4) 0.3858(3) 0.0462(16) Uani 1 1 d .
P2 P 0.6369(6) 0.2211(6) 0.0779(3) 0.063(2) Uani 1 1 d .
S3 S 0.4678(5) 0.3692(4) 0.3814(4) 0.0556(19) Uani 1 1 d .
S5 S 0.8203(5) 0.4359(5) 0.1698(4) 0.064(2) Uani 1 1 d .
S4 S 0.9128(5) 0.1441(4) 0.2198(3) 0.0541(18) Uani 1 1 d .
P3 P 0.6251(6) -0.0037(5) 0.2208(3) 0.065(2) Uani 1 1 d .
S2 S 0.3742(6) 0.1911(6) 0.1769(4) 0.081(2) Uani 1 1 d U
N2 N 0.4034(15) 0.2314(12) 0.3927(9) 0.045(6) Uani 1 1 d .
N6 N 0.9882(14) 0.4218(13) 0.2899(9) 0.046(6) Uani 1 1 d .
N1 N 0.3769(18) 0.0968(17) 0.3014(12) 0.0696(19) Uani 1 1 d .
N4 N 1.010(2) 0.2461(16) 0.2900(10) 0.069(8) Uani 1 1 d .
N5 N 0.9298(15) 0.3300(14) 0.1701(9) 0.049(6) Uani 1 1 d .
C91 C 0.6541(18) 0.2321(11) 0.5198(11) 0.041(7) Uani 1 1 d .
C110 C 0.738(2) 0.615(2) 0.4411(14) 0.0696(19) Uani 1 1 d .
H110 H 0.7000 0.6483 0.4230 0.084 Uiso 1 1 calc R
C109 C 0.7546(14) 0.5501(13) 0.4146(10) 0.035(6) Uani 1 1 d .
C30 C 0.991(2) 0.441(2) 0.3413(15) 0.0696(19) Uani 1 1 d U
C97 C 0.7040(19) 0.3824(14) 0.5213(11) 0.043(7) Uani 1 1 d .
C115 C 0.5950(19) 0.5741(13) 0.3368(11) 0.045(7) Uani 1 1 d .
C12 C 0.357(2) 0.1927(18) 0.4711(13) 0.057(8) Uani 1 1 d .
H12 H 0.3293 0.1561 0.4886 0.068 Uiso 1 1 calc R
C102 C 0.6393(17) 0.4248(14) 0.4927(14) 0.050(8) Uani 1 1 d .
H102 H 0.6065 0.4085 0.4581 0.060 Uiso 1 1 calc R
C85 C 0.8308(10) 0.2854(10) 0.5286(7) 0.043(7) Uani 1 1 d G
C86 C 0.8920(13) 0.3309(11) 0.5115(7) 0.0696(19) Uani 1 1 d GU
H86 H 0.8772 0.3579 0.4792 0.084 Uiso 1 1 calc R
C87 C 0.9748(11) 0.3369(12) 0.5418(9) 0.082(12) Uani 1 1 d G
H87 H 1.0167 0.3681 0.5301 0.099 Uiso 1 1 calc R
C88 C 0.9965(10) 0.2975(13) 0.5890(8) 0.076(10) Uani 1 1 d GU
H88 H 1.0531 0.3016 0.6097 0.091 Uiso 1 1 calc R
C89 C 0.9353(14) 0.2519(12) 0.6061(6) 0.078(10) Uani 1 1 d GU
H89 H 0.9501 0.2250 0.6384 0.094 Uiso 1 1 calc R
C90 C 0.8524(13) 0.2459(9) 0.5758(7) 0.063(9) Uani 1 1 d G
H90 H 0.8106 0.2148 0.5875 0.075 Uiso 1 1 calc R
C98 C 0.745(2) 0.4029(14) 0.5724(11) 0.048(7) Uani 1 1 d .
H98 H 0.7842 0.3725 0.5930 0.058 Uiso 1 1 calc R
C96 C 0.646(2) 0.2380(15) 0.5741(11) 0.057(9) Uani 1 1 d .
H96 H 0.6769 0.2766 0.5966 0.068 Uiso 1 1 calc R
C11 C 0.369(2) 0.179(2) 0.4210(14) 0.0696(19) Uani 1 1 d U
H11 H 0.3523 0.1321 0.4045 0.084 Uiso 1 1 calc R
C127 C 0.812(2) 0.064(2) 0.4653(15) 0.0696(19) Uani 1 1 d .
C121 C 0.8758(17) 0.0097(16) 0.3720(15) 0.059(9) Uani 1 1 d .
C93 C 0.5492(18) 0.1303(16) 0.5071(12) 0.050(7) Uani 1 1 d .
H93 H 0.5139 0.0937 0.4846 0.060 Uiso 1 1 calc R
C103 C 0.761(2) 0.593(2) 0.3099(15) 0.0696(19) Uani 1 1 d .
C108 C 0.819(2) 0.5664(19) 0.2801(12) 0.057(8) Uani 1 1 d .
H108 H 0.8238 0.5157 0.2753 0.069 Uiso 1 1 calc R
C112 C 0.8395(19) 0.5817(14) 0.5215(12) 0.047(7) Uani 1 1 d .
H112 H 0.8691 0.5938 0.5578 0.057 Uiso 1 1 calc R
C134 C 0.9608(10) 0.1279(9) 0.4333(9) 0.0696(19) Uani 1 1 d G
C133 C 0.9767(10) 0.2031(9) 0.4396(8) 0.038(6) Uani 1 1 d G
H133 H 0.9329 0.2344 0.4260 0.046 Uiso 1 1 calc R
C135 C 1.0565(12) 0.2324(7) 0.4658(8) 0.058(8) Uani 1 1 d G
H135 H 1.0674 0.2837 0.4701 0.070 Uiso 1 1 calc R
C136 C 1.1205(10) 0.1866(10) 0.4856(10) 0.060(9) Uani 1 1 d G
H136 H 1.1751 0.2066 0.5035 0.072 Uiso 1 1 calc R
C137 C 1.1046(12) 0.1114(9) 0.4793(11) 0.079(12) Uani 1 1 d G
H137 H 1.1483 0.0801 0.4929 0.095 Uiso 1 1 calc R
C138 C 1.0247(13) 0.0821(7) 0.4532(11) 0.081(13) Uani 1 1 d G
H138 H 1.0139 0.0308 0.4489 0.097 Uiso 1 1 calc R
C94 C 0.5466(19) 0.1388(18) 0.5630(11) 0.052(8) Uani 1 1 d .
H94 H 0.5100 0.1067 0.5785 0.062 Uiso 1 1 calc R
C107 C 0.868(2) 0.620(2) 0.2578(13) 0.062(9) Uani 1 1 d .
H107 H 0.9096 0.6021 0.2395 0.074 Uiso 1 1 calc R
C15 C 0.429(2) 0.298(2) 0.4167(15) 0.0696(19) Uani 1 1 d U
C92 C 0.6050(18) 0.1771(17) 0.4859(11) 0.051(8) Uani 1 1 d .
H92 H 0.6097 0.1718 0.4487 0.061 Uiso 1 1 calc R
C26 C 1.020(2) 0.4646(14) 0.2556(12) 0.048(7) Uani 1 1 d .
H26 H 1.0158 0.4483 0.2188 0.057 Uiso 1 1 calc R
C126 C 0.887(2) -0.0523(13) 0.4000(11) 0.056(9) Uani 1 1 d .
H126 H 0.8775 -0.0531 0.4363 0.067 Uiso 1 1 calc R
C27 C 1.0610(19) 0.5346(16) 0.2731(14) 0.056(8) Uani 1 1 d .
H27 H 1.0847 0.5648 0.2487 0.067 Uiso 1 1 calc R
C122 C 0.881(2) 0.0106(16) 0.3200(12) 0.062(10) Uani 1 1 d .
H122 H 0.8668 0.0528 0.2994 0.074 Uiso 1 1 calc R
C111 C 0.7793(18) 0.6257(16) 0.4931(12) 0.050(7) Uani 1 1 d .
H111 H 0.7662 0.6670 0.5123 0.060 Uiso 1 1 calc R
C32 C 0.629(2) 0.535(2) 0.1640(14) 0.0696(19) Uani 1 1 d U
H32 H 0.6590 0.4929 0.1733 0.084 Uiso 1 1 calc R
C101 C 0.625(2) 0.4909(19) 0.5162(15) 0.072(10) Uani 1 1 d U
H101 H 0.5851 0.5221 0.4966 0.087 Uiso 1 1 calc R
C31 C 0.5466(19) 0.5313(17) 0.1561(11) 0.048(7) Uani 1 1 d .
C20 C 1.080(2) 0.263(2) 0.3277(14) 0.067(9) Uani 1 1 d U
H20 H 1.0899 0.3132 0.3385 0.081 Uiso 1 1 calc R
C49 C 0.6598(14) 0.3001(11) 0.0429(9) 0.069(10) Uani 1 1 d G
C54 C 0.6560(15) 0.3692(13) 0.0652(8) 0.069(10) Uani 1 1 d G
H54 H 0.6449 0.3746 0.1009 0.082 Uiso 1 1 calc R
C53 C 0.6684(18) 0.4306(11) 0.0351(11) 0.106(17) Uani 1 1 d GU
H53 H 0.6658 0.4778 0.0503 0.127 Uiso 1 1 calc R
C52 C 0.6846(19) 0.4227(14) -0.0172(11) 0.111(17) Uani 1 1 d GU
H52 H 0.6931 0.4646 -0.0377 0.133 Uiso 1 1 calc R
C51 C 0.6884(18) 0.3536(18) -0.0394(8) 0.109(16) Uani 1 1 d GU
H51 H 0.6994 0.3483 -0.0752 0.131 Uiso 1 1 calc R
C50 C 0.6759(16) 0.2923(13) -0.0094(9) 0.084(11) Uani 1 1 d GU
H50 H 0.6785 0.2450 -0.0246 0.101 Uiso 1 1 calc R
C29 C 1.0266(19) 0.5096(19) 0.3590(14) 0.060(8) Uani 1 1 d .
H29 H 1.0250 0.5253 0.3952 0.072 Uiso 1 1 calc R
C19 C 1.142(2) 0.216(3) 0.3544(12) 0.082(14) Uani 1 1 d .
H19 H 1.1861 0.2317 0.3842 0.099 Uiso 1 1 calc R
C120 C 0.5568(19) 0.5717(15) 0.3802(14) 0.054(8) Uani 1 1 d .
H120 H 0.5800 0.5490 0.4134 0.064 Uiso 1 1 calc R
C13 C 0.386(2) 0.260(2) 0.4994(15) 0.0696(19) Uani 1 1 d U
H13 H 0.3795 0.2684 0.5360 0.084 Uiso 1 1 calc R
C1 C 0.4233(17) 0.0443(14) 0.3266(13) 0.047(7) Uani 1 1 d .
C128 C 0.730(2) 0.0337(15) 0.4534(13) 0.054(8) Uani 1 1 d .
H128 H 0.7003 0.0290 0.4164 0.064 Uiso 1 1 calc R
C16 C 1.001(2) 0.178(2) 0.2700(15) 0.0696(19) Uani 1 1 d U
C99 C 0.7288(18) 0.4685(16) 0.5948(14) 0.054(8) Uani 1 1 d .
H99 H 0.7611 0.4845 0.6297 0.065 Uiso 1 1 calc R
C104 C 0.750(2) 0.6674(14) 0.3119(13) 0.052(8) Uani 1 1 d .
H104 H 0.7089 0.6851 0.3298 0.063 Uiso 1 1 calc R
C119 C 0.4813(19) 0.6053(17) 0.3722(15) 0.060(9) Uani 1 1 d .
H119 H 0.4535 0.6078 0.4022 0.072 Uiso 1 1 calc R
C116 C 0.559(2) 0.6063(15) 0.2890(13) 0.057(8) Uani 1 1 d .
H116 H 0.5893 0.6080 0.2599 0.068 Uiso 1 1 calc R
C113 C 0.854(2) 0.5175(18) 0.4933(15) 0.070(11) Uani 1 1 d .
H113 H 0.8933 0.4848 0.5113 0.084 Uiso 1 1 calc R
C5 C 0.2984(18) 0.0788(15) 0.2754(14) 0.053(8) Uani 1 1 d .
H5 H 0.2653 0.1170 0.2596 0.064 Uiso 1 1 calc R
C129 C 0.690(2) 0.0098(19) 0.4956(17) 0.070(10) Uani 1 1 d .
H129 H 0.6344 -0.0127 0.4889 0.084 Uiso 1 1 calc R
C43 C 0.4036(16) 0.4662(17) 0.1949(10) 0.104(8) Uani 1 1 d GU
C48 C 0.337(2) 0.500(2) 0.1624(9) 0.148(14) Uani 1 1 d GU
H48 H 0.3354 0.5049 0.1244 0.178 Uiso 1 1 calc R
C47 C 0.2729(17) 0.526(2) 0.1856(12) 0.151(14) Uani 1 1 d GU
H47 H 0.2274 0.5488 0.1634 0.181 Uiso 1 1 calc R
C46 C 0.2753(16) 0.5184(17) 0.2411(12) 0.150(14) Uani 1 1 d GU
H46 H 0.2314 0.5363 0.2570 0.180 Uiso 1 1 calc R
C45 C 0.3418(15) 0.4848(13) 0.2736(9) 0.083(13) Uani 1 1 d G
H45 H 0.3435 0.4797 0.3116 0.099 Uiso 1 1 calc R
C44 C 0.4060(12) 0.4587(13) 0.2505(9) 0.062(9) Uani 1 1 d G
H44 H 0.4515 0.4358 0.2726 0.074 Uiso 1 1 calc R
C4 C 0.262(2) 0.0111(18) 0.2695(16) 0.079(12) Uani 1 1 d .
H4 H 0.2069 0.0019 0.2466 0.094 Uiso 1 1 calc R
C95 C 0.596(3) 0.1924(17) 0.5953(14) 0.069(10) Uani 1 1 d .
H95 H 0.5943 0.1967 0.6330 0.083 Uiso 1 1 calc R
C2 C 0.389(2) -0.0297(19) 0.3197(12) 0.068(10) Uani 1 1 d .
H2 H 0.4252 -0.0682 0.3307 0.081 Uiso 1 1 calc R
C114 C 0.814(2) 0.5028(15) 0.4411(12) 0.058(9) Uani 1 1 d .
H114 H 0.8248 0.4603 0.4224 0.069 Uiso 1 1 calc R
C130 C 0.741(3) 0.0220(19) 0.5496(17) 0.084(12) Uani 1 1 d U
H130 H 0.7174 0.0068 0.5798 0.100 Uiso 1 1 calc R
C82 C 0.821(3) -0.100(2) 0.1440(15) 0.094(15) Uani 1 1 d .
H82 H 0.8609 -0.1200 0.1256 0.113 Uiso 1 1 calc R
C132 C 0.852(2) 0.0749(17) 0.5158(12) 0.054(8) Uani 1 1 d .
H132 H 0.9074 0.0991 0.5219 0.065 Uiso 1 1 calc R
C18 C 1.132(2) 0.1449(19) 0.3334(14) 0.063(9) Uani 1 1 d .
H18 H 1.1707 0.1104 0.3487 0.075 Uiso 1 1 calc R
C131 C 0.822(3) 0.054(2) 0.5600(12) 0.097(15) Uani 1 1 d U
H131 H 0.8539 0.0619 0.5962 0.116 Uiso 1 1 calc R
C36 C 0.500(2) 0.5909(17) 0.1381(13) 0.059(8) Uani 1 1 d .
H36 H 0.4395 0.5858 0.1273 0.071 Uiso 1 1 calc R
C14 C 0.422(2) 0.3099(15) 0.4719(14) 0.058(7) Uani 1 1 d U
H14 H 0.4432 0.3553 0.4897 0.069 Uiso 1 1 calc R
C123 C 0.907(2) -0.0513(18) 0.2946(13) 0.060(9) Uani 1 1 d .
H123 H 0.9150 -0.0502 0.2579 0.072 Uiso 1 1 calc R
C105 C 0.802(2) 0.717(2) 0.2869(15) 0.0696(19) Uani 1 1 d .
H105 H 0.7950 0.7682 0.2888 0.084 Uiso 1 1 calc R
C100 C 0.6683(19) 0.5102(16) 0.5683(13) 0.052(8) Uani 1 1 d .
H100 H 0.6558 0.5532 0.5857 0.063 Uiso 1 1 calc R
C73 C 0.6160(18) -0.0672(13) 0.2752(9) 0.074(11) Uani 1 1 d G
C78 C 0.5540(18) -0.1247(16) 0.2669(13) 0.14(2) Uani 1 1 d GU
H78 H 0.5109 -0.1275 0.2346 0.165 Uiso 1 1 calc R
C77 C 0.555(2) -0.1780(13) 0.3058(17) 0.14(2) Uani 1 1 d GU
H77 H 0.5129 -0.2173 0.3001 0.169 Uiso 1 1 calc R
C76 C 0.618(3) -0.1739(15) 0.3531(15) 0.13(2) Uani 1 1 d GU
H76 H 0.6192 -0.2103 0.3798 0.160 Uiso 1 1 calc R
C75 C 0.680(2) -0.1164(19) 0.3615(10) 0.15(2) Uani 1 1 d GU
H75 H 0.7234 -0.1135 0.3938 0.175 Uiso 1 1 calc R
C74 C 0.6791(18) -0.0630(15) 0.3225(11) 0.105(18) Uani 1 1 d G
H74 H 0.7214 -0.0237 0.3282 0.126 Uiso 1 1 calc R
C117 C 0.485(2) 0.6351(15) 0.2824(13) 0.062(9) Uani 1 1 d .
H117 H 0.4606 0.6554 0.2485 0.074 Uiso 1 1 calc R
C3 C 0.303(2) -0.045(2) 0.2967(14) 0.074(10) Uani 1 1 d .
H3 H 0.2750 -0.0918 0.2996 0.089 Uiso 1 1 calc R
C118 C 0.444(2) 0.6351(18) 0.3245(14) 0.062(9) Uani 1 1 d .
H118 H 0.3900 0.6554 0.3209 0.074 Uiso 1 1 calc R
C79 C 0.700(2) -0.042(2) 0.1874(12) 0.068(10) Uani 1 1 d .
C84 C 0.707(3) -0.117(2) 0.188(2) 0.103(16) Uani 1 1 d .
H84 H 0.6689 -0.1471 0.2037 0.124 Uiso 1 1 calc R
C37 C 0.4399(15) 0.4092(15) 0.0983(8) 0.081(13) Uani 1 1 d G
C42 C 0.3754(18) 0.3542(17) 0.0941(10) 0.119(8) Uani 1 1 d GU
H42 H 0.3581 0.3371 0.1261 0.143 Uiso 1 1 calc R
C41 C 0.3361(19) 0.3244(17) 0.0430(12) 0.125(8) Uani 1 1 d GU
H41 H 0.2920 0.2868 0.0402 0.150 Uiso 1 1 calc R
C40 C 0.361(2) 0.3494(18) -0.0038(9) 0.122(8) Uani 1 1 d GU
H40 H 0.3346 0.3290 -0.0386 0.146 Uiso 1 1 calc R
C39 C 0.426(2) 0.4043(19) 0.0004(8) 0.122(9) Uani 1 1 d GU
H39 H 0.4432 0.4215 -0.0316 0.146 Uiso 1 1 calc R
C38 C 0.4652(16) 0.4342(16) 0.0515(10) 0.086(13) Uani 1 1 d G
H38 H 0.5093 0.4718 0.0543 0.103 Uiso 1 1 calc R
C34 C 0.626(3) 0.663(2) 0.1446(12) 0.078(13) Uani 1 1 d .
H34 H 0.6533 0.7092 0.1408 0.094 Uiso 1 1 calc R
C83 C 0.769(3) -0.1480(19) 0.1666(15) 0.093(15) Uani 1 1 d U
H83 H 0.7756 -0.1990 0.1673 0.112 Uiso 1 1 calc R
C106 C 0.863(2) 0.6922(18) 0.2597(18) 0.083(13) Uani 1 1 d .
H106 H 0.8985 0.7245 0.2435 0.099 Uiso 1 1 calc R
C17 C 1.066(3) 0.124(2) 0.2908(15) 0.091(15) Uani 1 1 d .
H17 H 1.0623 0.0769 0.2745 0.109 Uiso 1 1 calc R
C33 C 0.673(2) 0.601(2) 0.1589(16) 0.078(11) Uani 1 1 d .
H33 H 0.7332 0.6044 0.1647 0.093 Uiso 1 1 calc R
C28 C 1.065(2) 0.5571(17) 0.3271(14) 0.061(9) Uani 1 1 d .
H28 H 1.0922 0.6027 0.3414 0.074 Uiso 1 1 calc R
C124 C 0.921(2) -0.1121(16) 0.3246(13) 0.066(10) Uani 1 1 d .
H124 H 0.9371 -0.1554 0.3096 0.080 Uiso 1 1 calc R
C61 C 0.5382(12) 0.1768(14) 0.0427(8) 0.0696(19) Uani 1 1 d GU
C62 C 0.5079(14) 0.1934(14) -0.0116(8) 0.075(11) Uani 1 1 d G
H62 H 0.5408 0.2257 -0.0297 0.090 Uiso 1 1 calc R
C63 C 0.4295(15) 0.1630(16) -0.0394(7) 0.099(6) Uani 1 1 d GU
H63 H 0.4088 0.1743 -0.0765 0.119 Uiso 1 1 calc R
C64 C 0.3814(13) 0.1158(16) -0.0129(10) 0.101(6) Uani 1 1 d GU
H64 H 0.3279 0.0950 -0.0319 0.121 Uiso 1 1 calc R
C65 C 0.4118(15) 0.0991(15) 0.0414(10) 0.093(4) Uani 1 1 d GU
H65 H 0.3789 0.0669 0.0595 0.112 Uiso 1 1 calc R
C66 C 0.4901(15) 0.1296(15) 0.0692(8) 0.089(5) Uani 1 1 d GU
H66 H 0.5109 0.1182 0.1063 0.107 Uiso 1 1 calc R
C67 C 0.5238(17) -0.018(2) 0.1746(16) 0.163(13) Uani 1 1 d GU
C68 C 0.5095(18) -0.078(2) 0.1386(16) 0.166(13) Uani 1 1 d GU
H68 H 0.5562 -0.1026 0.1307 0.199 Uiso 1 1 calc R
C69 C 0.427(2) -0.1031(19) 0.1142(15) 0.168(13) Uani 1 1 d GU
H69 H 0.4172 -0.1442 0.0896 0.201 Uiso 1 1 calc R
C70 C 0.3586(16) -0.068(2) 0.1257(15) 0.169(13) Uani 1 1 d GU
H70 H 0.3022 -0.0847 0.1090 0.203 Uiso 1 1 calc R
C71 C 0.3729(19) -0.008(2) 0.1617(16) 0.14(2) Uani 1 1 d GU
H71 H 0.3262 0.0164 0.1696 0.172 Uiso 1 1 calc R
C72 C 0.455(2) 0.017(2) 0.1861(15) 0.163(13) Uani 1 1 d GU
H72 H 0.4652 0.0579 0.2107 0.195 Uiso 1 1 calc R
C81 C 0.818(3) -0.0270(18) 0.147(2) 0.101(15) Uani 1 1 d U
H81 H 0.8613 0.0036 0.1361 0.121 Uiso 1 1 calc R
C125 C 0.909(3) -0.1079(18) 0.3801(14) 0.086(14) Uani 1 1 d .
H125 H 0.9179 -0.1494 0.4021 0.104 Uiso 1 1 calc R
C80 C 0.756(3) 0.001(2) 0.164(2) 0.095(14) Uani 1 1 d U
H80 H 0.7497 0.0521 0.1605 0.114 Uiso 1 1 calc R
C10 C 0.3159(13) 0.2493(12) 0.2039(9) 0.0696(19) Uani 1 1 d GU
C9 C 0.2483(14) 0.2796(13) 0.1699(6) 0.080(5) Uani 1 1 d GU
H9 H 0.2381 0.2706 0.1315 0.096 Uiso 1 1 calc R
C8 C 0.1957(12) 0.3232(13) 0.1920(8) 0.079(4) Uani 1 1 d GU
H8 H 0.1495 0.3439 0.1688 0.095 Uiso 1 1 calc R
C7 C 0.2106(14) 0.3364(12) 0.2482(9) 0.0696(19) Uani 1 1 d GU
H7 H 0.1746 0.3662 0.2634 0.084 Uiso 1 1 calc R
C6 C 0.2781(15) 0.3061(12) 0.2823(6) 0.089(14) Uani 1 1 d GU
H6 H 0.2883 0.3151 0.3207 0.107 Uiso 1 1 calc R
N3 N 0.3307(12) 0.2625(11) 0.2602(8) 0.070(7) Uani 1 1 d GU
C21 C 0.9822(16) 0.2909(18) 0.1480(12) 0.051(7) Uani 1 1 d U
H21 H 1.0146 0.2571 0.1704 0.061 Uiso 1 1 calc R
C25 C 0.8837(19) 0.376(2) 0.1424(12) 0.060(9) Uani 1 1 d .
C22 C 0.991(3) 0.297(2) 0.0984(16) 0.080(11) Uani 1 1 d U
H22 H 1.0307 0.2692 0.0847 0.096 Uiso 1 1 calc R
C24 C 0.886(2) 0.387(2) 0.0868(14) 0.0696(19) Uani 1 1 d .
H24 H 0.8521 0.4215 0.0663 0.084 Uiso 1 1 calc R
C23 C 0.938(2) 0.347(2) 0.0630(15) 0.0696(19) Uani 1 1 d .
H23 H 0.9404 0.3516 0.0255 0.084 Uiso 1 1 calc R
C56 C 0.6878(18) 0.0939(17) 0.0300(14) 0.18(3) Uani 1 1 d GU
H56 H 0.6295 0.0786 0.0177 0.215 Uiso 1 1 calc R
C57 C 0.750(3) 0.0546(16) 0.0139(15) 0.20(4) Uani 1 1 d GU
H57 H 0.7341 0.0126 -0.0094 0.239 Uiso 1 1 calc R
C58 C 0.835(2) 0.0769(18) 0.0319(14) 0.128(19) Uani 1 1 d GU
H58 H 0.8778 0.0501 0.0209 0.153 Uiso 1 1 calc R
C59 C 0.8585(15) 0.1384(18) 0.0660(12) 0.086(12) Uani 1 1 d G
H59 H 0.9169 0.1537 0.0783 0.103 Uiso 1 1 calc R
C60 C 0.7964(16) 0.1777(14) 0.0821(10) 0.121(19) Uani 1 1 d GU
H60 H 0.8122 0.2197 0.1054 0.145 Uiso 1 1 calc R
C55 C 0.7110(15) 0.1554(15) 0.0641(11) 0.070(10) Uani 1 1 d G
C35 C 0.541(4) 0.653(2) 0.1368(15) 0.099(16) Uani 1 1 d .
H35 H 0.5096 0.6953 0.1297 0.119 Uiso 1 1 calc R
Cl1 Cl 0.1099(16) 0.1118(12) 0.1523(8) 0.189(9) Uani 1 1 d .
O3 O 0.214(3) 0.711(3) 0.295(2) 0.22(3) Uani 1 1 d .
O2 O 0.143(3) 0.128(4) 0.048(3) 0.26(4) Uani 1 1 d .
O4 O 0.336(3) 0.758(2) 0.197(3) 0.25(4) Uani 1 1 d .

loop_
_atom_site_aniso_label
_atom_site_aniso_U_11
_atom_site_aniso_U_22
_atom_site_aniso_U_33
_atom_site_aniso_U_23
_atom_site_aniso_U_13
_atom_site_aniso_U_12
Au13 0.0272(6) 0.0404(6) 0.0355(5) 0.0142(4) 0.0022(4) 0.0057(4)
Au11 0.0322(6) 0.0488(6) 0.0395(6) 0.0166(5) 0.0047(4) 0.0061(5)
Au4 0.0324(7) 0.0543(7) 0.0437(6) 0.0234(5) 0.0023(5) 0.0080(5)
Au9 0.0364(7) 0.0358(6) 0.0394(6) 0.0138(4) 0.0074(4) 0.0136(5)
Au10 0.0352(7) 0.0362(6) 0.0443(6) 0.0145(4) 0.0048(5) 0.0070(5)
Au2 0.0308(6) 0.0389(6) 0.0406(6) 0.0132(4) 0.0036(4) 0.0061(4)
Au8 0.0333(6) 0.0313(5) 0.0372(5) 0.0081(4) 0.0014(4) 0.0078(4)
Au12 0.0309(6) 0.0387(6) 0.0375(6) 0.0097(4) 0.0034(4) 0.0078(4)
Au6 0.0428(7) 0.0524(7) 0.0363(6) 0.0063(5) 0.0028(5) 0.0006(5)
Au3 0.0311(6) 0.0395(6) 0.0542(7) 0.0214(5) 0.0090(5) 0.0110(5)
Au7 0.0360(7) 0.0463(6) 0.0392(6) 0.0083(5) 0.0055(4) 0.0070(5)
Au1 0.0337(7) 0.0694(8) 0.0472(7) 0.0260(6) -0.0042(5) -0.0058(6)
Au5 0.0424(8) 0.0686(8) 0.0356(6) 0.0157(5) -0.0010(5) -0.0046(6)
Cu1 0.031(2) 0.049(2) 0.059(2) 0.0223(18) 0.0030(17) 0.0096(17)
Cu2 0.040(2) 0.051(2) 0.042(2) 0.0070(17) 0.0034(16) 0.0091(18)
P6 0.037(4) 0.036(3) 0.045(4) 0.014(3) -0.003(3) 0.011(3)
P4 0.049(5) 0.042(4) 0.036(3) 0.013(3) 0.017(3) 0.015(3)
P5 0.052(5) 0.036(4) 0.046(4) 0.014(3) 0.010(3) 0.009(3)
P1 0.040(5) 0.083(6) 0.058(5) 0.046(4) 0.001(3) 0.012(4)
S1 0.040(4) 0.043(4) 0.058(4) 0.019(3) 0.002(3) 0.005(3)
S6 0.042(4) 0.054(4) 0.040(3) 0.003(3) 0.003(3) 0.001(3)
P2 0.053(5) 0.098(7) 0.033(4) 0.007(4) 0.006(3) -0.015(5)
S3 0.051(5) 0.040(4) 0.085(5) 0.020(3) 0.029(4) 0.014(3)
S5 0.048(5) 0.076(5) 0.073(5) 0.044(4) 0.015(4) 0.013(4)
S4 0.059(5) 0.043(4) 0.063(5) 0.008(3) 0.015(4) 0.014(3)
P3 0.063(6) 0.076(6) 0.052(5) -0.019(4) 0.012(4) -0.012(5)
S2 0.045(4) 0.121(5) 0.068(4) 0.030(4) -0.002(3) -0.013(4)
N2 0.045(15) 0.041(13) 0.059(14) 0.033(11) 0.028(11) 0.011(11)
N6 0.035(14) 0.054(14) 0.054(14) 0.018(11) 0.020(10) 0.010(11)
N1 0.045(4) 0.086(4) 0.075(4) 0.035(3) 0.004(3) -0.003(3)
N4 0.09(2) 0.068(18) 0.045(15) -0.019(13) -0.001(14) -0.009(15)
N5 0.045(15) 0.071(16) 0.034(12) 0.004(11) 0.022(10) -0.009(13)
C91 0.055(18) 0.005(10) 0.056(17) -0.001(10) -0.006(13) 0.007(10)
C110 0.045(4) 0.086(4) 0.075(4) 0.035(3) 0.004(3) -0.003(3)
C109 0.010(12) 0.043(14) 0.045(14) -0.033(11) -0.004(10) 0.000(10)
C30 0.045(4) 0.086(4) 0.075(4) 0.035(3) 0.004(3) -0.003(3)
C97 0.058(19) 0.038(15) 0.044(15) 0.023(12) 0.029(13) 0.019(13)
C115 0.06(2) 0.020(12) 0.056(17) 0.013(11) 0.011(14) -0.002(12)
C12 0.05(2) 0.07(2) 0.07(2) 0.019(16) 0.042(15) 0.019(16)
C102 0.028(16) 0.030(14) 0.10(2) 0.033(14) 0.017(14) 0.011(12)
C85 0.07(2) 0.021(12) 0.040(14) 0.018(10) 0.012(13) 0.004(12)
C86 0.045(4) 0.086(4) 0.075(4) 0.035(3) 0.004(3) -0.003(3)
C87 0.11(3) 0.08(3) 0.06(2) -0.018(19) 0.03(2) 0.00(2)
C88 0.06(2) 0.11(3) 0.045(18) -0.011(17) -0.011(14) 0.057(19)
C89 0.07(3) 0.10(3) 0.06(2) -0.019(18) -0.005(16) 0.055(19)
C90 0.06(2) 0.050(18) 0.08(2) -0.003(15) 0.009(17) 0.030(16)
C98 0.06(2) 0.032(14) 0.051(17) -0.002(12) 0.006(14) 0.019(13)
C96 0.09(3) 0.037(15) 0.036(15) 0.009(12) 0.006(15) -0.003(16)
C11 0.045(4) 0.086(4) 0.075(4) 0.035(3) 0.004(3) -0.003(3)
C127 0.045(4) 0.086(4) 0.075(4) 0.035(3) 0.004(3) -0.003(3)
C121 0.013(15) 0.049(18) 0.11(3) -0.006(17) -0.006(15) 0.003(12)
C93 0.028(16) 0.056(18) 0.066(19) 0.004(14) 0.009(13) 0.009(13)
C103 0.045(4) 0.086(4) 0.075(4) 0.035(3) 0.004(3) -0.003(3)
C108 0.05(2) 0.08(2) 0.052(17) 0.031(15) 0.014(14) 0.006(16)
C112 0.052(19) 0.036(15) 0.056(17) -0.014(12) 0.020(14) 0.000(13)
C134 0.045(4) 0.086(4) 0.075(4) 0.035(3) 0.004(3) -0.003(3)
C133 0.034(16) 0.032(13) 0.048(15) -0.008(11) 0.004(11) 0.013(11)
C135 0.07(2) 0.027(14) 0.09(2) 0.000(14) 0.038(18) -0.002(14)
C136 0.039(19) 0.048(18) 0.08(2) -0.002(15) -0.010(16) 0.002(14)
C137 0.05(2) 0.06(2) 0.12(3) 0.03(2) -0.01(2) 0.000(17)
C138 0.06(2) 0.018(14) 0.15(4) 0.016(17) -0.02(2) -0.001(14)
C94 0.042(18) 0.07(2) 0.049(17) 0.026(15) 0.024(13) 0.007(15)
C107 0.037(19) 0.09(3) 0.058(19) 0.020(17) 0.008(14) -0.007(17)
C15 0.045(4) 0.086(4) 0.075(4) 0.035(3) 0.004(3) -0.003(3)
C92 0.043(18) 0.08(2) 0.038(15) 0.028(14) 0.019(12) 0.032(16)
C26 0.06(2) 0.034(15) 0.050(16) 0.030(12) 0.021(14) 0.007(13)
C126 0.11(3) 0.023(14) 0.035(15) 0.009(11) 0.014(15) 0.018(15)
C27 0.039(19) 0.048(18) 0.09(2) 0.016(16) 0.030(15) -0.012(14)
C122 0.10(3) 0.050(18) 0.038(16) 0.014(13) 0.011(16) 0.044(18)
C111 0.037(17) 0.049(17) 0.067(19) 0.010(14) 0.016(14) 0.013(13)
C32 0.045(4) 0.086(4) 0.075(4) 0.035(3) 0.004(3) -0.003(3)
C101 0.08(2) 0.06(2) 0.09(2) 0.001(17) 0.023(19) 0.051(19)
C31 0.039(18) 0.063(19) 0.046(15) 0.021(13) 0.016(12) -0.002(14)
C20 0.05(2) 0.09(2) 0.07(2) 0.034(18) 0.010(16) 0.026(18)
C49 0.028(18) 0.12(3) 0.06(2) 0.02(2) 0.008(14) 0.016(18)
C54 0.06(2) 0.08(3) 0.07(2) 0.027(19) 0.021(17) 0.014(18)
C53 0.14(4) 0.07(3) 0.10(3) 0.05(2) -0.01(3) 0.03(3)
C52 0.12(4) 0.12(4) 0.09(3) 0.06(3) 0.01(3) 0.01(3)
C51 0.13(4) 0.13(4) 0.08(3) 0.05(3) 0.03(3) 0.04(3)
C50 0.07(3) 0.09(3) 0.10(3) 0.015(19) 0.03(2) 0.02(2)
C29 0.034(19) 0.08(2) 0.06(2) 0.017(17) 0.002(14) 0.005(16)
C19 0.03(2) 0.19(5) 0.029(16) 0.01(2) 0.007(13) 0.02(2)
C120 0.039(18) 0.040(16) 0.08(2) 0.017(14) 0.013(15) 0.016(13)
C13 0.045(4) 0.086(4) 0.075(4) 0.035(3) 0.004(3) -0.003(3)
C1 0.033(16) 0.031(14) 0.09(2) 0.022(13) 0.039(15) 0.011(12)
C128 0.048(19) 0.043(16) 0.07(2) 0.019(14) 0.015(15) 0.031(14)
C16 0.045(4) 0.086(4) 0.075(4) 0.035(3) 0.004(3) -0.003(3)
C99 0.028(17) 0.056(19) 0.08(2) 0.002(15) 0.005(14) 0.014(14)
C104 0.06(2) 0.025(13) 0.08(2) 0.005(13) 0.046(16) -0.001(13)
C119 0.028(17) 0.059(19) 0.09(2) 0.011(17) 0.021(15) -0.018(14)
C116 0.08(2) 0.036(15) 0.065(19) 0.026(14) 0.026(16) 0.032(16)
C113 0.05(2) 0.05(2) 0.09(3) 0.004(17) -0.022(18) 0.003(16)
C5 0.029(16) 0.040(16) 0.09(2) 0.015(14) -0.001(14) 0.013(12)
C129 0.04(2) 0.06(2) 0.11(3) 0.04(2) 0.019(19) 0.025(16)
C43 0.104(19) 0.15(2) 0.073(15) 0.036(16) 0.046(13) 0.009(16)
C48 0.10(2) 0.20(3) 0.17(3) 0.13(2) 0.056(19) 0.11(2)
C47 0.10(2) 0.20(3) 0.18(3) 0.12(2) 0.054(19) 0.11(2)
C46 0.10(2) 0.20(3) 0.17(3) 0.12(2) 0.056(19) 0.11(2)
C45 0.04(2) 0.042(18) 0.18(4) 0.01(2) 0.03(2) 0.014(15)
C44 0.028(18) 0.07(2) 0.08(2) 0.033(18) 0.006(15) -0.001(15)
C4 0.07(3) 0.05(2) 0.10(3) -0.022(18) -0.03(2) 0.008(18)
C95 0.10(3) 0.048(18) 0.07(2) -0.001(16) 0.05(2) -0.009(19)
C2 0.07(3) 0.07(2) 0.046(17) 0.002(15) -0.015(16) -0.032(18)
C114 0.08(2) 0.043(16) 0.046(17) 0.005(13) -0.003(15) 0.038(16)
C130 0.13(3) 0.05(2) 0.10(3) 0.006(18) 0.08(3) 0.028(19)
C82 0.15(5) 0.09(3) 0.06(2) 0.02(2) 0.05(2) 0.06(3)
C132 0.05(2) 0.055(18) 0.054(18) 0.003(14) 0.010(14) 0.001(15)
C18 0.07(2) 0.06(2) 0.07(2) 0.032(17) 0.018(17) 0.004(17)
C131 0.16(4) 0.11(3) 0.016(14) 0.022(16) -0.004(19) -0.02(3)
C36 0.05(2) 0.06(2) 0.07(2) 0.030(16) 0.016(16) 0.022(16)
C14 0.06(2) 0.032(15) 0.080(13) 0.028(12) 0.014(15) 0.013(13)
C123 0.05(2) 0.07(2) 0.06(2) 0.007(16) 0.015(15) 0.034(17)
C105 0.045(4) 0.086(4) 0.075(4) 0.035(3) 0.004(3) -0.003(3)
C100 0.05(2) 0.052(18) 0.07(2) 0.000(14) 0.040(16) 0.011(15)
C73 0.10(3) 0.06(2) 0.08(2) -0.013(17) 0.06(2) -0.03(2)
C78 0.13(5) 0.08(3) 0.19(5) -0.02(3) 0.03(4) -0.05(3)
C77 0.17(5) 0.05(3) 0.22(6) 0.02(3) 0.10(5) -0.03(3)
C76 0.19(6) 0.06(3) 0.19(5) 0.07(3) 0.12(4) 0.04(3)
C75 0.19(6) 0.20(6) 0.06(3) 0.00(3) 0.06(3) -0.05(4)
C74 0.12(4) 0.09(3) 0.09(3) 0.03(2) 0.01(3) -0.06(3)
C117 0.09(3) 0.041(16) 0.07(2) 0.037(14) 0.041(18) 0.040(17)
C3 0.07(3) 0.09(3) 0.06(2) 0.000(18) 0.004(17) 0.00(2)
C118 0.05(2) 0.06(2) 0.08(2) 0.011(16) 0.012(16) 0.022(16)
C79 0.05(2) 0.12(3) 0.040(16) 0.021(17) 0.020(14) 0.04(2)
C84 0.09(3) 0.06(2) 0.17(5) -0.03(3) 0.03(3) 0.02(2)
C37 0.025(18) 0.13(3) 0.08(2) 0.07(2) 0.000(16) 0.010(19)
C42 0.122(19) 0.16(2) 0.083(14) 0.030(14) 0.035(13) -0.005(15)
C41 0.127(19) 0.16(2) 0.087(14) 0.028(15) 0.032(13) -0.008(15)
C40 0.125(19) 0.16(2) 0.084(14) 0.029(15) 0.031(13) -0.005(15)
C39 0.13(2) 0.16(2) 0.084(15) 0.028(15) 0.032(14) -0.005(16)
C38 0.07(3) 0.12(4) 0.08(3) 0.03(2) 0.05(2) -0.01(2)
C34 0.12(4) 0.07(2) 0.029(16) 0.022(15) -0.008(18) -0.03(2)
C83 0.17(4) 0.041(19) 0.06(2) 0.005(16) 0.00(2) 0.04(2)
C106 0.05(2) 0.05(2) 0.14(4) 0.04(2) 0.00(2) -0.006(16)
C17 0.15(4) 0.07(2) 0.06(2) 0.040(19) 0.03(2) 0.08(3)
C33 0.06(2) 0.08(3) 0.09(3) 0.02(2) 0.010(19) 0.04(2)
C28 0.04(2) 0.049(18) 0.08(2) 0.007(16) -0.014(16) 0.017(15)
C124 0.10(3) 0.035(16) 0.06(2) -0.010(14) 0.006(18) 0.027(17)
C61 0.045(4) 0.086(4) 0.075(4) 0.035(3) 0.004(3) -0.003(3)
C62 0.06(2) 0.11(3) 0.05(2) 0.002(18) -0.006(16) 0.00(2)
C63 0.068(11) 0.129(11) 0.091(11) 0.016(10) -0.001(10) -0.010(10)
C64 0.068(11) 0.131(11) 0.094(10) 0.015(10) -0.001(10) -0.011(10)
C65 0.064(8) 0.119(9) 0.089(8) 0.021(8) 0.002(7) -0.010(8)
C66 0.059(8) 0.113(9) 0.087(8) 0.024(8) 0.001(8) -0.011(8)
C67 0.09(2) 0.24(3) 0.15(2) -0.11(2) -0.012(17) 0.00(2)
C68 0.091(19) 0.24(3) 0.15(2) -0.106(19) -0.012(17) 0.00(2)
C69 0.09(2) 0.24(3) 0.15(2) -0.11(2) -0.011(17) 0.00(2)
C70 0.09(2) 0.24(3) 0.15(2) -0.10(2) -0.010(17) 0.00(2)
C71 0.08(3) 0.20(5) 0.16(5) -0.10(4) 0.07(3) -0.01(3)
C72 0.09(2) 0.23(3) 0.15(2) -0.11(2) -0.013(17) 0.00(2)
C81 0.14(4) 0.033(18) 0.15(4) 0.04(2) 0.07(3) 0.02(2)
C125 0.14(4) 0.04(2) 0.06(2) 0.016(16) -0.03(2) 0.03(2)
C80 0.08(3) 0.08(3) 0.13(4) 0.02(2) 0.03(3) 0.05(2)
C10 0.045(4) 0.086(4) 0.075(4) 0.035(3) 0.004(3) -0.003(3)
C9 0.054(8) 0.096(9) 0.084(8) 0.036(8) 0.001(8) -0.007(8)
C8 0.052(8) 0.094(9) 0.083(7) 0.034(8) -0.001(8) -0.008(8)
C7 0.045(4) 0.086(4) 0.075(4) 0.035(3) 0.004(3) -0.003(3)
C6 0.09(3) 0.06(2) 0.09(3) 0.03(2) -0.02(2) -0.02(2)
N3 0.052(18) 0.064(18) 0.087(10) 0.035(14) -0.009(15) 0.010(14)
C21 0.012(14) 0.08(2) 0.063(15) -0.009(15) 0.007(12) 0.003(13)
C25 0.031(18) 0.10(3) 0.055(18) 0.037(17) 0.018(13) -0.003(16)
C22 0.08(3) 0.08(2) 0.11(2) 0.02(2) 0.07(2) 0.00(2)
C24 0.045(4) 0.086(4) 0.075(4) 0.035(3) 0.004(3) -0.003(3)
C23 0.045(4) 0.086(4) 0.075(4) 0.035(3) 0.004(3) -0.003(3)
C56 0.13(5) 0.10(4) 0.26(7) -0.08(4) -0.09(5) 0.03(3)
C57 0.18(6) 0.15(5) 0.23(7) -0.06(5) -0.07(5) 0.08(5)
C58 0.14(5) 0.13(4) 0.11(4) -0.01(3) 0.03(3) 0.04(4)
C59 0.08(3) 0.10(3) 0.08(3) 0.01(2) 0.02(2) -0.01(2)
C60 0.09(3) 0.19(5) 0.12(4) 0.02(3) 0.08(3) 0.04(3)
C55 0.06(3) 0.09(3) 0.048(18) 0.002(17) -0.015(16) 0.02(2)
C35 0.18(5) 0.06(3) 0.06(2) 0.039(19) 0.02(3) 0.05(3)
Cl1 0.26(3) 0.187(19) 0.121(13) -0.011(12) 0.026(14) 0.073(17)
O3 0.10(3) 0.21(5) 0.34(7) -0.18(5) 0.10(4) -0.09(3)
O2 0.12(4) 0.31(7) 0.37(8) -0.23(7) 0.11(4) -0.07(4)
O4 0.13(4) 0.12(3) 0.46(10) 0.09(5) -0.07(5) 0.02(3)

loop_
_atom_type_symbol
_atom_type_description
_atom_type_scat_dispersion_real
_atom_type_scat_dispersion_imag
_atom_type_scat_source
Au Au -4.4197 7.2980 'International Tables Vol C Tables 4.2.6.8 and 6.1.1.4'
Cu Cu -1.9646 0.5888 'International Tables Vol C Tables 4.2.6.8 and 6.1.1.4'
S S 0.3331 0.5567 'International Tables Vol C Tables 4.2.6.8 and 6.1.1.4'
P P 0.2955 0.4335 'International Tables Vol C Tables 4.2.6.8 and 6.1.1.4'
C C 0.0181 0.0091 'International Tables Vol C Tables 4.2.6.8 and 6.1.1.4'
N N 0.0311 0.0180 'International Tables Vol C Tables 4.2.6.8 and 6.1.1.4'
H H 0.0000 0.0000 'International Tables Vol C Tables 4.2.6.8 and 6.1.1.4'
Cl Cl 0.3639 0.7018 'International Tables Vol C Tables 4.2.6.8 and 6.1.1.4'
O O 0.0492 0.0322 'International Tables Vol C Tables 4.2.6.8 and 6.1.1.4'

loop_
_geom_angle_atom_site_label_1
_geom_angle_atom_site_label_2
_geom_angle_atom_site_label_3
_geom_angle
Au11 Au13 Au4 63.41(4)
Au11 Au13 Au9 117.41(5)
Au11 Au13 Au10 63.23(4)
Au11 Au13 Au2 177.25(5)
Au11 Au13 Au8 116.18(5)
Au11 Au13 Au6 116.48(5)
Au11 Au13 Au7 64.12(4)
Au11 Au13 Au1 115.30(4)
Au11 Au13 Au5 63.27(4)
Au4 Au13 Au9 117.24(5)
Au4 Au13 Au10 61.49(4)
Au4 Au13 Au6 117.31(5)
Au10 Au13 Au9 65.71(4)
Au2 Au13 Au4 115.99(5)
Au2 Au13 Au9 65.32(4)
Au2 Au13 Au10 119.09(5)
Au2 Au13 Au6 61.17(4)
Au2 Au13 Au5 113.99(5)
Au8 Au13 Au4 178.49(6)
Au8 Au13 Au9 61.51(4)
Au8 Au13 Au10 117.00(4)
Au8 Au13 Au2 64.49(4)
Au8 Au13 Au6 64.20(4)
Au8 Au13 Au5 116.74(5)
Au12 Au13 Au11 62.67(4)
Au12 Au13 Au4 114.49(5)
Au12 Au13 Au9 63.16(4)
Au12 Au13 Au10 62.71(4)
Au12 Au13 Au2 119.44(4)
Au12 Au13 Au8 64.31(4)
Au12 Au13 Au6 118.31(5)
Au12 Au13 Au7 65.10(4)
Au12 Au13 Au1 176.53(5)
Au12 Au13 Au5 116.52(5)
Au6 Au13 Au9 115.22(4)
Au6 Au13 Au10 178.80(5)
Au3 Au13 Au11 117.84(5)
Au3 Au13 Au4 65.23(4)
Au3 Au13 Au9 61.98(4)
Au3 Au13 Au10 62.84(4)
Au3 Au13 Au2 63.37(4)
Au3 Au13 Au8 114.22(5)
Au3 Au13 Au12 113.75(5)
Au3 Au13 Au6 116.76(5)
Au3 Au13 Au7 177.25(5)
Au3 Au13 Au1 64.31(5)
Au3 Au13 Au5 119.33(5)
Au7 Au13 Au4 117.49(5)
Au7 Au13 Au9 115.57(4)
Au7 Au13 Au10 117.72(5)
Au7 Au13 Au2 114.76(5)
Au7 Au13 Au8 63.05(4)
Au7 Au13 Au6 62.73(4)
Au7 Au13 Au1 116.97(5)
Au7 Au13 Au5 63.09(4)
Au1 Au13 Au4 62.20(4)
Au1 Au13 Au9 116.93(5)
Au1 Au13 Au10 113.97(5)
Au1 Au13 Au2 62.69(4)
Au1 Au13 Au8 118.98(5)
Au1 Au13 Au6 64.99(5)
Au1 Au13 Au5 63.50(4)
Au5 Au13 Au4 64.51(4)
Au5 Au13 Au9 178.24(5)
Au5 Au13 Au10 115.81(5)
Au5 Au13 Au6 63.27(4)
Au13 Au11 Au4 59.10(4)
Au13 Au11 Au10 59.38(4)
Au13 Au11 Au12 58.51(4)
Au13 Au11 Au7 57.94(4)
Au13 Au11 Au5 58.82(4)
Au13 Au11 Cu2 104.61(9)
Au4 Au11 Au7 108.73(5)
Au10 Au11 Au4 58.90(4)
Au10 Au11 Au7 109.30(4)
Au12 Au11 Au4 107.63(5)
Au12 Au11 Au10 60.07(4)
Au12 Au11 Au7 61.53(4)
Au12 Au11 Au5 109.26(5)
Au12 Au11 Cu2 59.12(8)
Au5 Au11 Au4 61.54(4)
Au5 Au11 Au10 108.98(5)
Au5 Au11 Au7 59.60(4)
Cu2 Au11 Au4 163.71(9)
Cu2 Au11 Au10 114.49(9)
Cu2 Au11 Au7 57.67(9)
Cu2 Au11 Au5 111.70(9)
S5 Au11 Au13 174.0(2)
S5 Au11 Au4 116.3(2)
S5 Au11 Au10 122.6(3)
S5 Au11 Au12 127.5(2)
S5 Au11 Au7 123.3(2)
S5 Au11 Au5 116.0(2)
S5 Au11 Cu2 80.0(2)
Au13 Au4 Au11 57.49(4)
Au13 Au4 Au10 59.45(4)
Au13 Au4 Au3 56.06(4)
Au13 Au4 Au1 58.09(4)
Au13 Au4 Au5 57.40(4)
Au11 Au4 Au3 105.30(4)
Au11 Au4 Au5 58.95(4)
Au10 Au4 Au11 60.53(4)
Au10 Au4 Au3 59.11(4)
Au10 Au4 Au1 108.84(4)
Au10 Au4 Au5 108.20(5)
Au3 Au4 Au5 105.71(4)
Au1 Au4 Au11 106.95(5)
Au1 Au4 Au3 59.74(4)
Au1 Au4 Au5 59.70(4)
P1 Au4 Au13 177.2(2)
P1 Au4 Au11 125.3(2)
P1 Au4 Au10 121.6(3)
P1 Au4 Au3 121.8(2)
P1 Au4 Au1 119.5(2)
P1 Au4 Au5 123.2(3)
Au13 Au9 Au10 57.00(3)
Au13 Au9 Au2 56.55(4)
Au13 Au9 Au8 58.32(3)
Au13 Au9 Au12 57.13(4)
Au13 Au9 Au3 57.26(4)
Au2 Au9 Au10 104.81(4)
Au8 Au9 Au10 107.05(4)
Au8 Au9 Au2 60.31(4)
Au8 Au9 Au12 61.06(4)
Au12 Au9 Au10 57.87(3)
Au12 Au9 Au2 106.77(4)
Au3 Au9 Au10 58.31(3)
Au3 Au9 Au2 58.76(4)
Au3 Au9 Au8 107.52(5)
Au3 Au9 Au12 104.94(4)
P4 Au9 Au13 175.92(18)
P4 Au9 Au10 126.91(17)
P4 Au9 Au2 119.63(19)
P4 Au9 Au8 119.11(17)
P4 Au9 Au12 125.20(19)
P4 Au9 Au3 122.86(18)
Au13 Au10 Au11 57.39(4)
Au13 Au10 Au4 59.06(4)
Au13 Au10 Au9 57.28(3)
Au13 Au10 Au12 57.49(4)
Au13 Au10 Au3 57.00(4)
Au11 Au10 Au9 105.72(4)
Au4 Au10 Au11 60.58(4)
Au4 Au10 Au9 108.15(5)
Au4 Au10 Au12 108.07(5)
Au4 Au10 Au3 62.29(4)
Au12 Au10 Au11 58.95(4)
Au12 Au10 Au9 58.62(3)
Au3 Au10 Au11 107.74(5)
Au3 Au10 Au9 57.34(3)
Au3 Au10 Au12 104.76(4)
P5 Au10 Au13 177.5(2)
P5 Au10 Au11 123.42(19)
P5 Au10 Au4 118.95(18)
P5 Au10 Au9 123.44(17)
P5 Au10 Au12 125.0(2)
P5 Au10 Au3 121.0(2)
Au13 Au2 Au9 58.14(4)
Au13 Au2 Au8 57.69(3)
Au13 Au2 Au6 60.01(4)
Au13 Au2 Au3 57.43(4)
Au13 Au2 Au1 58.36(4)
Au13 Au2 Cu1 105.29(9)
Au8 Au2 Au9 57.16(3)
Au6 Au2 Au9 108.42(5)
Au6 Au2 Au8 61.46(4)
Au6 Au2 Au3 110.62(5)
Au6 Au2 Au1 63.06(4)
Au3 Au2 Au9 57.78(4)
Au3 Au2 Au8 104.17(4)
Au1 Au2 Au9 107.48(4)
Au1 Au2 Au8 109.36(5)
Au1 Au2 Au3 60.78(4)
Cu1 Au2 Au9 110.08(10)
Cu1 Au2 Au8 161.88(9)
Cu1 Au2 Au6 117.75(10)
Cu1 Au2 Au3 58.28(9)
Cu1 Au2 Au1 59.75(9)
S1 Au2 Au13 165.2(2)
S1 Au2 Au9 130.89(18)
S1 Au2 Au8 114.79(18)
S1 Au2 Au6 105.4(2)
S1 Au2 Au3 136.1(2)
S1 Au2 Au1 119.30(17)
S1 Au2 Cu1 83.20(19)
Au13 Au8 Au9 60.17(4)
Au13 Au8 Au2 57.82(4)
Au13 Au8 Au12 57.46(3)
Au13 Au8 Au6 58.53(4)
Au13 Au8 Au7 58.23(4)
Au9 Au8 Au2 62.53(4)
Au9 Au8 Au12 60.43(4)
Au9 Au8 Au6 109.44(5)
Au9 Au8 Au7 110.36(4)
Au2 Au8 Au6 57.32(4)
Au12 Au8 Au2 107.97(4)
Au12 Au8 Au6 107.86(4)
Au7 Au8 Au2 105.59(4)
Au7 Au8 Au12 61.08(4)
Au7 Au8 Au6 59.29(4)
P6 Au8 Au13 178.38(18)
P6 Au8 Au9 119.17(19)
P6 Au8 Au2 123.43(19)
P6 Au8 Au12 120.93(18)
P6 Au8 Au6 122.87(18)
P6 Au8 Au7 121.5(2)
Au13 Au12 Au11 58.82(4)
Au13 Au12 Au9 59.71(4)
Au13 Au12 Au10 59.80(4)
Au13 Au12 Au8 58.23(3)
Au13 Au12 Au7 57.60(4)
Au13 Au12 Cu2 106.29(9)
Au11 Au12 Au9 111.16(5)
Au11 Au12 Au10 60.98(4)
Au11 Au12 Au8 108.00(4)
Au11 Au12 Au7 60.30(4)
Au9 Au12 Au8 58.51(4)
Au9 Au12 Au7 106.84(5)
Au10 Au12 Au9 63.51(4)
Au10 Au12 Au8 109.51(5)
Au10 Au12 Au7 109.05(4)
Au8 Au12 Au7 58.68(4)
Cu2 Au12 Au11 60.96(8)
Cu2 Au12 Au9 164.52(9)
Cu2 Au12 Au10 116.99(8)
Cu2 Au12 Au8 109.56(9)
Cu2 Au12 Au7 57.83(9)
S6 Au12 Au13 167.37(19)
S6 Au12 Au11 120.95(18)
S6 Au12 Au9 112.51(18)
S6 Au12 Au10 108.29(19)
S6 Au12 Au8 128.18(18)
S6 Au12 Au7 134.54(19)
S6 Au12 Cu2 82.4(2)
Au13 Au6 Au2 58.82(4)
Au13 Au6 Au8 57.27(3)
Au13 Au6 Au7 57.74(4)
Au13 Au6 Au1 56.67(4)
Au13 Au6 Au5 57.93(4)
Au2 Au6 Au8 61.23(4)
Au2 Au6 Au7 108.56(5)
Au2 Au6 Au1 59.07(4)
Au2 Au6 Au5 107.63(5)
Au8 Au6 Au1 106.18(5)
Au7 Au6 Au8 59.06(4)
Au7 Au6 Au1 105.93(5)
Au7 Au6 Au5 59.61(4)
Au5 Au6 Au8 106.58(5)
Au5 Au6 Au1 58.95(4)
P3 Au6 Au13 174.1(3)
P3 Au6 Au2 115.8(2)
P3 Au6 Au8 123.5(2)
P3 Au6 Au7 128.1(3)
P3 Au6 Au1 119.1(3)
P3 Au6 Au5 124.7(2)
Au13 Au3 Au4 58.71(4)
Au13 Au3 Au9 60.76(4)
Au13 Au3 Au10 60.15(4)
Au13 Au3 Au2 59.20(4)
Au13 Au3 Au1 58.42(4)
Au13 Au3 Cu1 107.85(10)
Au9 Au3 Au4 110.81(5)
Au9 Au3 Au10 64.35(4)
Au9 Au3 Au2 63.46(4)
Au9 Au3 Au1 110.96(5)
Au10 Au3 Au4 58.60(4)
Au10 Au3 Au1 107.23(5)
Au2 Au3 Au4 107.46(5)
Au2 Au3 Au10 113.08(5)
Au2 Au3 Au1 59.44(4)
Au1 Au3 Au4 58.31(4)
Cu1 Au3 Au4 111.33(10)
Cu1 Au3 Au9 116.30(8)
Cu1 Au3 Au10 166.75(11)
Cu1 Au3 Au2 59.65(8)
Cu1 Au3 Au1 59.71(10)
S3 Au3 Au13 164.2(2)
S3 Au3 Au4 128.54(18)
S3 Au3 Au9 104.5(2)
S3 Au3 Au10 109.6(2)
S3 Au3 Au2 121.58(18)
S3 Au3 Au1 137.0(2)
S3 Au3 Cu1 83.3(2)
Au13 Au7 Au11 57.94(4)
Au13 Au7 Au8 58.72(4)
Au13 Au7 Au12 57.30(4)
Au13 Au7 Au6 59.53(4)
Au13 Au7 Au5 58.91(4)
Au13 Au7 Cu2 106.94(9)
Au11 Au7 Au12 58.17(4)
Au8 Au7 Au11 107.54(5)
Au8 Au7 Au12 60.24(4)
Au8 Au7 Au6 61.65(4)
Au8 Au7 Au5 109.57(5)
Au6 Au7 Au11 108.71(5)
Au6 Au7 Au12 109.04(5)
Au6 Au7 Au5 60.82(4)
Au5 Au7 Au11 59.85(4)
Au5 Au7 Au12 106.78(5)
Cu2 Au7 Au11 60.55(9)
Cu2 Au7 Au8 111.86(9)
Cu2 Au7 Au12 58.89(9)
Cu2 Au7 Au6 166.44(10)
Cu2 Au7 Au5 114.49(9)
S4 Au7 Au13 170.4(2)
S4 Au7 Au11 131.7(2)
S4 Au7 Au8 113.09(19)
S4 Au7 Au12 124.8(2)
S4 Au7 Au6 112.9(2)
S4 Au7 Au5 124.3(2)
S4 Au7 Cu2 80.4(2)
Au13 Au1 Au4 59.70(4)
Au13 Au1 Au2 58.95(4)
Au13 Au1 Au6 58.34(4)
Au13 Au1 Au3 57.27(4)
Au13 Au1 Au5 58.68(4)
Au13 Au1 Cu1 105.27(9)
Au4 Au1 Au2 110.71(5)
Au4 Au1 Au6 109.67(5)
Au4 Au1 Au3 61.95(4)
Au4 Au1 Au5 62.01(4)
Au2 Au1 Au6 57.87(4)
Au2 Au1 Au3 59.78(4)
Au2 Au1 Au5 107.13(5)
Au3 Au1 Au6 105.76(4)
Au5 Au1 Au6 59.54(4)
Au5 Au1 Au3 109.13(5)
Cu1 Au1 Au4 112.82(10)
Cu1 Au1 Au2 59.13(8)
Cu1 Au1 Au6 112.46(8)
Cu1 Au1 Au3 57.76(9)
Cu1 Au1 Au5 163.90(9)
S2 Au1 Au13 171.9(2)
S2 Au1 Au4 112.5(3)
S2 Au1 Au2 128.8(2)
S2 Au1 Au6 126.5(3)
S2 Au1 Au3 122.4(3)
S2 Au1 Au5 116.7(3)
S2 Au1 Cu1 79.4(3)
Au13 Au5 Au11 57.91(4)
Au13 Au5 Au4 58.09(4)
Au13 Au5 Au6 58.80(4)
Au13 Au5 Au7 58.00(4)
Au13 Au5 Au1 57.82(4)
Au11 Au5 Au4 59.51(4)
Au11 Au5 Au6 108.27(4)
Au11 Au5 Au1 106.28(5)
Au6 Au5 Au4 108.29(5)
Au7 Au5 Au11 60.55(4)
Au7 Au5 Au4 107.88(5)
Au7 Au5 Au6 59.57(4)
Au7 Au5 Au1 107.90(5)
Au1 Au5 Au4 58.30(4)
Au1 Au5 Au6 61.51(4)
P2 Au5 Au13 176.0(2)
P2 Au5 Au11 118.2(2)
P2 Au5 Au4 121.6(3)
P2 Au5 Au6 123.7(3)
P2 Au5 Au7 119.8(3)
P2 Au5 Au1 125.8(2)
Au2 Cu1 Au1 61.13(9)
Au3 Cu1 Au2 62.07(9)
Au3 Cu1 Au1 62.53(10)
N2 Cu1 Au2 99.1(6)
N2 Cu1 Au3 88.1(6)
N2 Cu1 Au1 149.5(7)
N1 Cu1 Au2 87.9(8)
N1 Cu1 Au3 149.1(9)
N1 Cu1 Au1 97.9(9)
N1 Cu1 N2 104.8(10)
N3 Cu1 Au2 143.7(7)
N3 Cu1 Au3 94.7(6)
N3 Cu1 Au1 83.9(7)
N3 Cu1 N2 108.0(9)
N3 Cu1 N1 107.3(10)
Au12 Cu2 Au11 59.92(9)
Au7 Cu2 Au11 61.78(9)
Au7 Cu2 Au12 63.28(10)
N6 Cu2 Au11 98.1(6)
N6 Cu2 Au12 86.5(6)
N6 Cu2 Au7 149.0(6)
N6 Cu2 N5 105.3(9)
N4 Cu2 Au11 144.0(9)
N4 Cu2 Au12 94.9(9)
N4 Cu2 Au7 84.5(8)
N4 Cu2 N6 106.1(9)
N4 Cu2 N5 114.2(11)
N5 Cu2 Au11 83.6(7)
N5 Cu2 Au12 143.1(7)
N5 Cu2 Au7 96.0(6)
C127 P6 Au8 113.4(12)
C121 P6 Au8 114.3(11)
C121 P6 C127 106.8(18)
C134 P6 Au8 115.3(7)
C134 P6 C127 104.9(14)
C134 P6 C121 100.9(11)
C91 P4 Au9 113.4(9)
C91 P4 C97 104.0(12)
C91 P4 C85 106.7(10)
C97 P4 Au9 117.7(8)
C97 P4 C85 99.3(12)
C85 P4 Au9 114.2(7)
C109 P5 Au10 113.6(8)
C109 P5 C115 106.3(12)
C115 P5 Au10 115.4(9)
C103 P5 Au10 116.1(14)
C103 P5 C109 99.7(15)
C103 P5 C115 104.1(14)
C31 P1 Au4 113.6(10)
C43 P1 Au4 112.5(8)
C43 P1 C31 103.6(15)
C37 P1 Au4 116.2(10)
C37 P1 C31 106.8(12)
C37 P1 C43 102.9(13)
C1 S1 Au2 106.6(9)
C30 S6 Au12 106.8(12)
C49 P2 Au5 115.2(9)
C49 P2 C61 109.3(11)
C49 P2 C55 105.5(13)
C61 P2 Au5 115.0(9)
C61 P2 C55 100.3(13)
C55 P2 Au5 110.1(9)
C15 S3 Au3 105.4(15)
C25 S5 Au11 100.9(10)
C16 S4 Au7 100.4(14)
C73 P3 Au6 116.5(9)
C79 P3 Au6 115.1(15)
C79 P3 C73 103.9(16)
C79 P3 C67 106.0(17)
C67 P3 Au6 111.4(14)
C67 P3 C73 102.9(19)
C10 S2 Au1 102.9(9)
C11 N2 Cu1 118(2)
C15 N2 Cu1 122.3(19)
C15 N2 C11 119(3)
C30 N6 Cu2 124(2)
C30 N6 C26 123(3)
C26 N6 Cu2 114(2)
C1 N1 Cu1 122(2)
C5 N1 Cu1 119(2)
C5 N1 C1 118(3)
C20 N4 Cu2 123(2)
C20 N4 C16 116(3)
C16 N4 Cu2 120(2)
C21 N5 Cu2 117(2)
C25 N5 Cu2 120(2)
C25 N5 C21 122(3)
C96 C91 P4 121.5(19)
C96 C91 C92 119(3)
C92 C91 P4 120(2)
C111 C110 C109 116(3)
C110 C109 P5 118(2)
C114 C109 P5 120.9(18)
C114 C109 C110 121(2)
N6 C30 S6 123(3)
N6 C30 C29 118(3)
C29 C30 S6 120(3)
C102 C97 P4 119(2)
C98 C97 P4 121(2)
C98 C97 C102 120(3)
C120 C115 P5 117(2)
C120 C115 C116 122(3)
C116 C115 P5 121(2)
C11 C12 C13 122(3)
C101 C102 C97 119(3)
C86 C85 P4 114.6(10)
C86 C85 C90 120.0
C90 C85 P4 124.4(11)
C85 C86 C87 120.0
C88 C87 C86 120.0
C87 C88 C89 120.0
C88 C89 C90 120.0
C89 C90 C85 120.0
C97 C98 C99 120(3)
C95 C96 C91 123(3)
C12 C11 N2 121(4)
C128 C127 P6 115(3)
C132 C127 P6 124(3)
C132 C127 C128 121(3)
C126 C121 P6 120(3)
C122 C121 P6 120(2)
C122 C121 C126 120(3)
C92 C93 C94 118(3)
C108 C103 P5 120(3)
C104 C103 P5 119(3)
C104 C103 C108 120(3)
C103 C108 C107 116(3)
C111 C112 C113 116(3)
C133 C134 P6 118.9(11)
C133 C134 C138 120.0
C138 C134 P6 120.8(11)
C134 C133 C135 120.0
C136 C135 C133 120.0
C135 C136 C137 120.0
C138 C137 C136 120.0
C137 C138 C134 120.0
C95 C94 C93 121(3)
C106 C107 C108 127(4)
N2 C15 S3 122(3)
N2 C15 C14 119(3)
C14 C15 S3 119(3)
C93 C92 C91 119(3)
N6 C26 C27 121(3)
C125 C126 C121 122(3)
C28 C27 C26 118(3)
C121 C122 C123 120(3)
C110 C111 C112 126(3)
C31 C32 C33 120(3)
C100 C101 C102 119(3)
C32 C31 P1 118(3)
C32 C31 C36 122(3)
C36 C31 P1 120(2)
N4 C20 C19 128(4)
C54 C49 P2 121.1(15)
C54 C49 C50 120.0
C50 C49 P2 118.8(15)
C49 C54 C53 120.0
C54 C53 C52 120.0
C51 C52 C53 120.0
C52 C51 C50 120.0
C51 C50 C49 120.0
C30 C29 C28 124(3)
C18 C19 C20 115(3)
C115 C120 C119 114(3)
C14 C13 C12 116(4)
N1 C1 S1 125(2)
N1 C1 C2 119(3)
C2 C1 S1 116(2)
C127 C128 C129 120(3)
N4 C16 S4 123(3)
N4 C16 C17 120(3)
C17 C16 S4 116(3)
C100 C99 C98 121(3)
C103 C104 C105 120(3)
C118 C119 C120 125(3)
C117 C116 C115 122(3)
C114 C113 C112 121(3)
N1 C5 C4 125(3)
C128 C129 C130 115(3)
C48 C43 P1 118.4(13)
C48 C43 C44 120.0
C44 C43 P1 121.3(14)
C43 C48 C47 120.0
C46 C47 C48 120.0
C45 C46 C47 120.0
C46 C45 C44 120.0
C45 C44 C43 120.0
C5 C4 C3 120(3)
C96 C95 C94 120(3)
C3 C2 C1 120(4)
C113 C114 C109 120(3)
C131 C130 C129 124(3)
C81 C82 C83 123(4)
C127 C132 C131 125(4)
C17 C18 C19 120(3)
C132 C131 C130 116(3)
C35 C36 C31 118(4)
C13 C14 C15 122(3)
C124 C123 C122 118(3)
C106 C105 C104 121(4)
C99 C100 C101 121(3)
C78 C73 P3 120.9(16)
C78 C73 C74 120.0
C74 C73 P3 118.6(16)
C77 C78 C73 120.0
C76 C77 C78 120.0
C77 C76 C75 120.0
C76 C75 C74 120.0
C75 C74 C73 120.0
C116 C117 C118 119(3)
C4 C3 C2 115(4)
C117 C118 C119 118(3)
C84 C79 P3 119(3)
C80 C79 P3 122(3)
C80 C79 C84 118(4)
C83 C84 C79 121(5)
C42 C37 P1 118.0(15)
C42 C37 C38 120.0
C38 C37 P1 122.0(15)
C37 C42 C41 120.0
C40 C41 C42 120.0
C41 C40 C39 120.0
C38 C39 C40 120.0
C39 C38 C37 120.0
C35 C34 C33 117(3)
C84 C83 C82 116(4)
C107 C106 C105 116(3)
C18 C17 C16 119(4)
C32 C33 C34 118(4)
C29 C28 C27 117(3)
C123 C124 C125 117(3)
C62 C61 P2 118.4(12)
C62 C61 C66 120.0
C66 C61 P2 121.5(12)
C61 C62 C63 120.0
C62 C63 C64 120.0
C65 C64 C63 120.0
C66 C65 C64 120.0
C65 C66 C61 120.0
C68 C67 P3 119(2)
C68 C67 C72 120.0
C72 C67 P3 118(2)
C67 C68 C69 120.0
C70 C69 C68 120.0
C71 C70 C69 120.0
C70 C71 C72 120.0
C71 C72 C67 120.0
C80 C81 C82 120(5)
C126 C125 C124 122(3)
C81 C80 C79 121(4)
C9 C10 S2 119.3(13)
C9 C10 N3 120.0
N3 C10 S2 120.5(13)
C8 C9 C10 120.0
C9 C8 C7 120.0
C6 C7 C8 120.0
C7 C6 N3 120.0
C10 N3 Cu1 121.4(12)
C6 N3 Cu1 117.8(12)
C6 N3 C10 120.0
C22 C21 N5 124(3)
N5 C25 S5 125(2)
N5 C25 C24 121(3)
C24 C25 S5 114(3)
C21 C22 C23 118(3)
C23 C24 C25 119(3)
C24 C23 C22 117(3)
C57 C56 C55 120.0
C58 C57 C56 120.0
C57 C58 C59 120.0
C60 C59 C58 120.0
C55 C60 C59 120.0
C56 C55 P2 124.3(16)
C60 C55 P2 114.7(16)
C60 C55 C56 120.0
C36 C35 C34 124(4)

loop_
_geom_bond_atom_site_label_1
_geom_bond_atom_site_label_2
_geom_bond_distance
Au13 Au11 2.7509(15)
Au13 Au4 2.7990(14)
Au13 Au9 2.8192(14)
Au13 Au10 2.8103(15)
Au13 Au2 2.7695(15)
Au13 Au8 2.7654(13)
Au13 Au12 2.7421(15)
Au13 Au6 2.8038(16)
Au13 Au3 2.7174(16)
Au13 Au7 2.7510(16)
Au13 Au1 2.7520(15)
Au13 Au5 2.7778(15)
Au11 Au4 2.9171(16)
Au11 Au10 2.9158(16)
Au11 Au12 2.8566(14)
Au11 Au7 2.9205(16)
Au11 Au5 2.9001(17)
Au11 Cu2 2.886(4)
Au11 S5 2.319(8)
Au4 Au10 2.8676(15)
Au4 Au3 2.9742(15)
Au4 Au1 2.8676(17)
Au4 Au5 2.9762(19)
Au4 P1 2.314(7)
Au9 Au10 3.0542(14)
Au9 Au2 3.0160(16)
Au9 Au8 2.8561(15)
Au9 Au12 2.9133(15)
Au9 Au3 2.8522(15)
Au9 P4 2.322(6)
Au10 Au12 2.8897(15)
Au10 Au3 2.8829(16)
Au10 P5 2.304(7)
Au2 Au8 2.9531(15)
Au2 Au6 2.8358(16)
Au2 Au3 2.8824(15)
Au2 Au1 2.8723(14)
Au2 Cu1 2.815(4)
Au2 S1 2.333(7)
Au8 Au12 2.9313(15)
Au8 Au6 2.9596(15)
Au8 Au7 2.8844(15)
Au8 P6 2.305(6)
Au12 Au7 2.9554(15)
Au12 Cu2 2.833(4)
Au12 S6 2.329(7)
Au6 Au7 2.8914(17)
Au6 Au1 2.9852(18)
Au6 Au5 2.9277(16)
Au6 P3 2.298(9)
Au3 Au1 2.9111(18)
Au3 Cu1 2.775(4)
Au3 S3 2.317(8)
Au7 Au5 2.8927(16)
Au7 Cu2 2.801(4)
Au7 S4 2.323(8)
Au1 Au5 2.9100(19)
Au1 Cu1 2.833(5)
Au1 S2 2.356(9)
Au5 P2 2.299(8)
Cu1 N2 2.09(2)
Cu1 N1 2.06(3)
Cu1 N3 2.051(14)
Cu2 N6 2.10(2)
Cu2 N4 1.99(3)
Cu2 N5 2.11(2)
P6 C127 1.84(4)
P6 C121 1.80(3)
P6 C134 1.781(15)
P4 C91 1.79(3)
P4 C97 1.80(3)
P4 C85 1.844(16)
P5 C109 1.82(2)
P5 C115 1.87(3)
P5 C103 1.80(3)
P1 C31 1.86(3)
P1 C43 1.81(2)
P1 C37 1.77(2)
S1 C1 1.72(3)
S6 C30 1.72(3)
P2 C49 1.765(19)
P2 C61 1.791(18)
P2 C55 1.83(2)
S3 C15 1.75(3)
S5 C25 1.77(4)
S4 C16 1.76(3)
P3 C73 1.83(2)
P3 C79 1.77(3)
P3 C67 1.80(3)
S2 C10 1.69(2)
N2 C11 1.36(4)
N2 C15 1.35(4)
N6 C30 1.32(4)
N6 C26 1.33(3)
N1 C1 1.34(4)
N1 C5 1.32(4)
N4 C20 1.33(4)
N4 C16 1.33(5)
N5 C21 1.34(4)
N5 C25 1.28(4)
C91 C96 1.39(4)
C91 C92 1.40(4)
C110 C109 1.42(5)
C110 C111 1.34(4)
C109 C114 1.40(4)
C30 C29 1.38(5)
C97 C102 1.42(4)
C97 C98 1.35(4)
C115 C120 1.35(4)
C115 C116 1.37(4)
C12 C11 1.32(5)
C12 C13 1.41(5)
C102 C101 1.40(4)
C85 C86 1.3900
C85 C90 1.3900
C86 C87 1.3900
C87 C88 1.3900
C88 C89 1.3900
C89 C90 1.3900
C98 C99 1.38(4)
C96 C95 1.31(5)
C127 C128 1.37(5)
C127 C132 1.30(4)
C121 C126 1.35(4)
C121 C122 1.32(5)
C93 C94 1.41(4)
C93 C92 1.39(4)
C103 C108 1.41(5)
C103 C104 1.38(5)
C108 C107 1.42(4)
C112 C111 1.39(4)
C112 C113 1.42(4)
C134 C133 1.3900
C134 C138 1.3900
C133 C135 1.3900
C135 C136 1.3900
C136 C137 1.3900
C137 C138 1.3900
C94 C95 1.37(4)
C107 C106 1.34(5)
C15 C14 1.42(5)
C26 C27 1.43(4)
C126 C125 1.23(5)
C27 C28 1.39(5)
C122 C123 1.42(4)
C32 C31 1.30(4)
C32 C33 1.38(5)
C101 C100 1.37(5)
C31 C36 1.40(4)
C20 C19 1.43(5)
C49 C54 1.3900
C49 C50 1.3900
C54 C53 1.3900
C53 C52 1.3900
C52 C51 1.3900
C51 C50 1.3900
C29 C28 1.39(5)
C19 C18 1.39(5)
C120 C119 1.38(4)
C13 C14 1.33(4)
C1 C2 1.43(4)
C128 C129 1.40(5)
C16 C17 1.51(5)
C99 C100 1.35(4)
C104 C105 1.44(4)
C119 C118 1.36(4)
C116 C117 1.32(4)
C113 C114 1.35(4)
C5 C4 1.34(4)
C129 C130 1.43(5)
C43 C48 1.3900
C43 C44 1.3900
C48 C47 1.3900
C47 C46 1.3900
C46 C45 1.3900
C45 C44 1.3900
C4 C3 1.39(5)
C2 C3 1.40(5)
C130 C131 1.36(6)
C82 C83 1.38(6)
C82 C81 1.35(5)
C132 C131 1.35(5)
C18 C17 1.36(5)
C36 C35 1.30(6)
C123 C124 1.36(4)
C105 C106 1.40(6)
C73 C78 1.3900
C73 C74 1.3900
C78 C77 1.3900
C77 C76 1.3900
C76 C75 1.3900
C75 C74 1.3900
C117 C118 1.35(5)
C79 C84 1.40(5)
C79 C80 1.39(6)
C84 C83 1.37(7)
C37 C42 1.3900
C37 C38 1.3900
C42 C41 1.3900
C41 C40 1.3900
C40 C39 1.3900
C39 C38 1.3900
C34 C33 1.42(5)
C34 C35 1.33(6)
C124 C125 1.44(5)
C61 C62 1.3900
C61 C66 1.3900
C62 C63 1.3900
C63 C64 1.3900
C64 C65 1.3900
C65 C66 1.3900
C67 C68 1.3900
C67 C72 1.3900
C68 C69 1.3900
C69 C70 1.3900
C70 C71 1.3900
C71 C72 1.3900
C81 C80 1.29(6)
C10 C9 1.3900
C10 N3 1.3900
C9 C8 1.3900
C8 C7 1.3900
C7 C6 1.3900
C6 N3 1.3900
C21 C22 1.28(5)
C25 C24 1.41(5)
C22 C23 1.48(5)
C24 C23 1.37(6)
C56 C57 1.3900
C56 C55 1.3900
C57 C58 1.3900
C58 C59 1.3900
C59 C60 1.3900
C60 C55 1.3900
